data_7125834
loop_
_publ_author_name
'Werncke, Christian Gunnar'
'M\"uller, Igor'

_publ_section_title
;
 The ambiguous behaviour of diphosphines towards the quasilinear iron(i)
 complex [Fe(N(SiMe<sub>3</sub>)<sub>2</sub>)<sub>2</sub>]<sup>-</sup> -
 between inertness, P-C bond cleavage and C-C double bond isomerisation.
;
_journal_issue 15
_journal_name_full 'Chemical communications (Cambridge, England)'
_journal_page_first 2268
_journal_page_last 2271
_journal_paper_doi 10.1039/c9cc08968c
_journal_volume 56
_journal_year 2020
_chemical_formula_moiety 'C38 H58 Fe N2 P2 Si4, C12 H24 K O6'
_chemical_formula_sum 'C50 H82 Fe K N2 O6 P2 Si4'
_chemical_formula_weight 1076.42
_space_group_crystal_system triclinic
_space_group_IT_number 2
_space_group_name_Hall '-P 1'
_space_group_name_H-M_alt 'P -1'
_atom_sites_solution_hydrogens geom
_audit_creation_date 2019-11-06
_audit_creation_method
;
Olex2 1.2-alpha
(compiled 2018.07.26 svn.r3523 for OlexSys, GUI svn.r5532)
;
_audit_update_record
;
2019-11-08 deposited with the CCDC.	2020-01-20 downloaded from the CCDC.
;
_cell_angle_alpha 73.368(5)
_cell_angle_beta 74.116(6)
_cell_angle_gamma 75.985(5)
_cell_formula_units_Z 2
_cell_length_a 11.660(2)
_cell_length_b 13.061(2)
_cell_length_c 20.875(4)
_cell_measurement_reflns_used 9867
_cell_measurement_temperature 100.0
_cell_measurement_theta_max 25.73
_cell_measurement_theta_min 2.25
_cell_volume 2883.1(9)
_computing_cell_refinement 'SAINT v8.37A (Bruker, 2015)'
_computing_data_reduction 'SAINT v8.37A (Bruker, 2015)'
_computing_molecular_graphics 'Olex2 (Dolomanov et al., 2009)'
_computing_publication_material 'Olex2 (Dolomanov et al., 2009)'
_computing_structure_refinement 'XL (Sheldrick, 2008)'
_diffrn_ambient_temperature 100.0
_diffrn_detector 'Bruker APEX2 area detector'
_diffrn_detector_area_resol_mean 7.9
_diffrn_detector_type 'CCD area detector'
_diffrn_measured_fraction_theta_full 0.998
_diffrn_measured_fraction_theta_max 0.998
_diffrn_measurement_device 'three-circle diffractometer'
_diffrn_measurement_device_type 'Bruker Quest D8'
_diffrn_measurement_method '\w and \f scans'
_diffrn_radiation_monochromator 'mirror optics'
_diffrn_radiation_probe x-ray
_diffrn_radiation_type MoK\a
_diffrn_radiation_wavelength 0.71073
_diffrn_reflns_av_R_equivalents 0.1130
_diffrn_reflns_av_unetI/netI 0.0826
_diffrn_reflns_Laue_measured_fraction_full 0.998
_diffrn_reflns_Laue_measured_fraction_max 0.998
_diffrn_reflns_limit_h_max 13
_diffrn_reflns_limit_h_min -13
_diffrn_reflns_limit_k_max 15
_diffrn_reflns_limit_k_min -15
_diffrn_reflns_limit_l_max 24
_diffrn_reflns_limit_l_min -24
_diffrn_reflns_number 61411
_diffrn_reflns_point_group_measured_fraction_full 0.998
_diffrn_reflns_point_group_measured_fraction_max 0.998
_diffrn_reflns_theta_full 24.999
_diffrn_reflns_theta_max 24.999
_diffrn_reflns_theta_min 2.154
_diffrn_source 'microfocus sealed X-ray tube'
_diffrn_source_type 'Incoatec I\ms'
_diffrn_standards_number 0
_exptl_absorpt_coefficient_mu 0.518
_exptl_absorpt_correction_T_max 0.7453
_exptl_absorpt_correction_T_min 0.6177
_exptl_absorpt_correction_type multi-scan
_exptl_absorpt_process_details
'SADABS-2016/2 (Bruker,2016/2) was used for absorption correction. wR2(int) was 0.1268 before and 0.0798 after correction. The Ratio of minimum to maximum transmission is 0.8288. The \l/2 correction factor is Not present.'
_exptl_crystal_colour 'clear reddish brown'
_exptl_crystal_colour_lustre clear
_exptl_crystal_colour_modifier reddish
_exptl_crystal_colour_primary brown
_exptl_crystal_density_diffrn 1.240
_exptl_crystal_description plate
_exptl_crystal_F_000 1150
_exptl_crystal_size_max 0.226
_exptl_crystal_size_mid 0.135
_exptl_crystal_size_min 0.117
_refine_diff_density_max 1.480
_refine_diff_density_min -0.918
_refine_diff_density_rms 0.121
_refine_ls_extinction_method none
_refine_ls_goodness_of_fit_ref 1.120
_refine_ls_hydrogen_treatment constr
_refine_ls_matrix_type full
_refine_ls_number_parameters 895
_refine_ls_number_reflns 10137
_refine_ls_number_restraints 2499
_refine_ls_restrained_S_all 1.040
_refine_ls_R_factor_all 0.1579
_refine_ls_R_factor_gt 0.1199
_refine_ls_shift/su_max 0.001
_refine_ls_shift/su_mean 0.000
_refine_ls_structure_factor_coef Fsqd
_refine_ls_weighting_details 'w=1/[\s^2^(Fo^2^)+(0.0785P)^2^+27.4867P] where P=(Fo^2^+2Fc^2^)/3'
_refine_ls_weighting_scheme calc
_refine_ls_wR_factor_gt 0.2716
_refine_ls_wR_factor_ref 0.2856
_reflns_Friedel_coverage 0.000
_reflns_number_gt 7258
_reflns_number_total 10137
_reflns_threshold_expression 'I > 2\s(I)'
_cod_data_source_file c9cc08968c2.cif
_cod_data_source_block k18c6_fe_hmds2_cis_dppee
_cod_depositor_comments 'Adding full bibliography for 7125833--7125836.cif.'
_cod_database_code 7125834
_shelx_shelxl_version_number 2014/7
_shelx_space_group_comment
;
The symmetry employed for this shelxl refinement is uniquely defined
by the following loop, which should always be used as a source of
symmetry information in preference to the above space-group names.
They are only intended as comments.
;
_shelx_estimated_absorpt_t_max 0.942
_shelx_estimated_absorpt_t_min 0.892
_olex2_refinement_description
;
1. Fixed Uiso
 At 1.2 times of:
  All C(H) groups, All C(H,H) groups
 At 1.5 times of:
  All C(H,H,H) groups
2. Restrained distances
 P2-C22 \\sim P07A-C1CA
 with sigma of 0.02
 P2-C20 \\sim P07A-C4CA
 with sigma of 0.02
 P2-C1 \\sim P07A-C5AA
 with sigma of 0.02
 P1-C8 \\sim P08A-C7CA
 with sigma of 0.02
 P1-C2 \\sim P08A-C01F
 with sigma of 0.02
 C17-C18 \\sim C0AA-C4AA
 with sigma of 0.02
 C17-C16 \\sim C0AA-C8AA
 with sigma of 0.02
 C4-C3 \\sim C1AA-C3AA
 with sigma of 0.02
 C4-C5 \\sim C1AA-C00U
 with sigma of 0.02
 C6-C5 \\sim C2AA-C00U
 with sigma of 0.02
 C6-C7 \\sim C2AA-C0CA
 with sigma of 0.02
 C3-C8 \\sim C3AA-C7CA
 with sigma of 0.02
 C18-C19 \\sim C4AA-C0
 with sigma of 0.02
 C19-C20 \\sim C0-C4CA
 with sigma of 0.02
 C7-C8 \\sim C0CA-C7CA
 with sigma of 0.02
 C22-C23 \\sim C1CA-C6AA
 with sigma of 0.02
 C22-C21 \\sim C1CA-C01W
 with sigma of 0.02
 C24-C25 \\sim C3CA-C6CA
 with sigma of 0.02
 C24-C23 \\sim C3CA-C6AA
 with sigma of 0.02
 C20-C15 \\sim C4CA-C9AA
 with sigma of 0.02
 C25-C26 \\sim C6CA-C13A
 with sigma of 0.02
 C1-C2 \\sim C5AA-C01F
 with sigma of 0.02
 C16-C15 \\sim C8AA-C9AA
 with sigma of 0.02
 C21-C26 \\sim C01W-C13A
 with sigma of 0.02
 Fe1-P2 \\sim Fe1-P07A
 with sigma of 0.04
 Fe1-P1 \\sim Fe1-P08A
 with sigma of 0.04
 Fe1-C1 \\sim Fe1-C5AA
 with sigma of 0.04
 Fe1-C2 \\sim Fe1-C01F
 with sigma of 0.04
 P2-C19 \\sim P07A-C0
 with sigma of 0.04
 P2-C23 \\sim P07A-C6AA
 with sigma of 0.04
 P2-C2 \\sim P07A-C01F
 with sigma of 0.04
 P2-C15 \\sim P07A-C9AA
 with sigma of 0.04
 P2-C21 \\sim P07A-C01W
 with sigma of 0.04
 P1-C3 \\sim P08A-C3AA
 with sigma of 0.04
 P1-C7 \\sim P08A-C0CA
 with sigma of 0.04
 P1-C1 \\sim P08A-C5AA
 with sigma of 0.04
 C17-C19 \\sim C0AA-C0
 with sigma of 0.04
 C17-C15 \\sim C0AA-C9AA
 with sigma of 0.04
 C4-C6 \\sim C1AA-C2AA
 with sigma of 0.04
 C4-C8 \\sim C1AA-C7CA
 with sigma of 0.04
 C6-C8 \\sim C2AA-C7CA
 with sigma of 0.04
 C3-C5 \\sim C3AA-C00U
 with sigma of 0.04
 C3-C7 \\sim C3AA-C0CA
 with sigma of 0.04
 C5-C7 \\sim C00U-C0CA
 with sigma of 0.04
 C18-C20 \\sim C4AA-C4CA
 with sigma of 0.04
 C18-C16 \\sim C4AA-C8AA
 with sigma of 0.04
 C19-C15 \\sim C0-C9AA
 with sigma of 0.04
 C22-C24 \\sim C1CA-C3CA
 with sigma of 0.04
 C22-C20 \\sim C1CA-C4CA
 with sigma of 0.04
 C22-C1 \\sim C1CA-C5AA
 with sigma of 0.04
 C22-C26 \\sim C1CA-C13A
 with sigma of 0.04
 C24-C26 \\sim C3CA-C13A
 with sigma of 0.04
 C20-C1 \\sim C4CA-C5AA
 with sigma of 0.04
 C20-C16 \\sim C4CA-C8AA
 with sigma of 0.04
 C25-C23 \\sim C6CA-C6AA
 with sigma of 0.04
 C25-C21 \\sim C6CA-C01W
 with sigma of 0.04
 C8-C2 \\sim C7CA-C01F
 with sigma of 0.04
 C23-C21 \\sim C6AA-C01W
 with sigma of 0.04
 K002-O00K \\sim K002-O00L
 with sigma of 0.02
 K002-O00S \\sim K002-O00T
 with sigma of 0.02
 K002-O00U \\sim K002-O00V
 with sigma of 0.02
 K002-O00Y \\sim K002-O00Z
 with sigma of 0.02
 K002-O011 \\sim K002-O0
 with sigma of 0.02
 K002-O01T \\sim K002-O01U
 with sigma of 0.02
 O00K-C01K \\sim O00L-C2BA
 with sigma of 0.02
 O00K-C01O \\sim O00L-C3BA
 with sigma of 0.02
 O00S-C01L \\sim O00T-C01M
 with sigma of 0.02
 O00S-C01R \\sim O00T-C4BA
 with sigma of 0.02
 O00U-C018 \\sim O00V-C8CA
 with sigma of 0.02
 O00U-C01D \\sim O00V-C1BA
 with sigma of 0.02
 O00Y-C01J \\sim O00Z-C0BA
 with sigma of 0.02
 O00Y-C01P \\sim O00Z-C01Q
 with sigma of 0.02
 O011-C01H \\sim O0-C5BA
 with sigma of 0.02
 O011-C01N \\sim O0-C7AA
 with sigma of 0.02
 C018-C01N \\sim C8CA-C7AA
 with sigma of 0.02
 C01D-C01R \\sim C1BA-C4BA
 with sigma of 0.02
 C01H-C5CA \\sim C5BA-C6A
 with sigma of 0.02
 C01J-C01K \\sim C0BA-C2BA
 with sigma of 0.02
 C01L-C01O \\sim C01M-C3BA
 with sigma of 0.02
 C01P-C2CA \\sim C01Q-C3A
 with sigma of 0.02
 O01T-C2CA \\sim O01U-C3A
 with sigma of 0.02
 O01T-C5CA \\sim O01U-C6A
 with sigma of 0.02
 K002-C018 \\sim K002-C8CA
 with sigma of 0.04
 K002-C01D \\sim K002-C1BA
 with sigma of 0.04
 K002-C01H \\sim K002-C5BA
 with sigma of 0.04
 K002-C01J \\sim K002-C0BA
 with sigma of 0.04
 K002-C01K \\sim K002-C2BA
 with sigma of 0.04
 K002-C01L \\sim K002-C01M
 with sigma of 0.04
 K002-C01N \\sim K002-C7AA
 with sigma of 0.04
 K002-C01O \\sim K002-C3BA
 with sigma of 0.04
 K002-C01P \\sim K002-C01Q
 with sigma of 0.04
 K002-C01R \\sim K002-C4BA
 with sigma of 0.04
 K002-C2CA \\sim K002-C3A
 with sigma of 0.04
 K002-C5CA \\sim K002-C6A
 with sigma of 0.04
 O00K-C01J \\sim O00L-C0BA
 with sigma of 0.04
 O00K-C01L \\sim O00L-C01M
 with sigma of 0.04
 O00S-C01D \\sim O00T-C1BA
 with sigma of 0.04
 O00S-C01O \\sim O00T-C3BA
 with sigma of 0.04
 O00U-C01N \\sim O00V-C7AA
 with sigma of 0.04
 O00U-C01R \\sim O00V-C4BA
 with sigma of 0.04
 O00Y-C01K \\sim O00Z-C2BA
 with sigma of 0.04
 O00Y-C2CA \\sim O00Z-C3A
 with sigma of 0.04
 O011-C018 \\sim O0-C8CA
 with sigma of 0.04
 O011-C5CA \\sim O0-C6A
 with sigma of 0.04
 C018-C01D \\sim C8CA-C1BA
 with sigma of 0.04
 C01H-C01N \\sim C5BA-C7AA
 with sigma of 0.04
 C01H-O01T \\sim C5BA-O01U
 with sigma of 0.04
 C01J-C01P \\sim C0BA-C01Q
 with sigma of 0.04
 C01K-C01O \\sim C2BA-C3BA
 with sigma of 0.04
 C01L-C01R \\sim C01M-C4BA
 with sigma of 0.04
 C01P-O01T \\sim C01Q-O01U
 with sigma of 0.04
 C2CA-C5CA \\sim C3A-C6A
 with sigma of 0.04
 P2-C20 \\sim P2-C9CA
 with sigma of 0.02
 C17-C18 \\sim C8BA-C9BA
 with sigma of 0.02
 C17-C16 \\sim C8BA-C7BA
 with sigma of 0.02
 C18-C19 \\sim C9BA-C0DA
 with sigma of 0.02
 C19-C20 \\sim C0DA-C9CA
 with sigma of 0.02
 C20-C15 \\sim C9CA-C6BA
 with sigma of 0.02
 C20-P08A \\sim C9CA-P08A
 with sigma of 0.02
 C16-C15 \\sim C7BA-C6BA
 with sigma of 0.02
 P2-C19 \\sim P2-C0DA
 with sigma of 0.04
 P2-C15 \\sim P2-C6BA
 with sigma of 0.04
 C17-C19 \\sim C8BA-C0DA
 with sigma of 0.04
 C17-C15 \\sim C8BA-C6BA
 with sigma of 0.04
 C18-C20 \\sim C9BA-C9CA
 with sigma of 0.04
 C18-C16 \\sim C9BA-C7BA
 with sigma of 0.04
 C19-C15 \\sim C0DA-C6BA
 with sigma of 0.04
 C19-P08A \\sim C0DA-P08A
 with sigma of 0.04
 C20-C16 \\sim C9CA-C7BA
 with sigma of 0.04
 C15-P08A \\sim C6BA-P08A
 with sigma of 0.04
3. Uiso/Uaniso restraints and constraints
H5CA \\sim H01Q \\sim H01I \\sim O00K \\sim O00S \\sim O00U \\sim O00Y \\sim
O01T \\sim O011 \\sim C01D \\sim H01J \\sim C01H \\sim H01K \\sim H01L \\sim
C01J \\sim H01M \\sim H01N \\sim C01K \\sim H01O \\sim H01P \\sim C01L \\sim
H01R \\sim C01N \\sim H01S \\sim H01T \\sim C01O \\sim H01U \\sim H01V \\sim
C01P \\sim H01X \\sim H01Y \\sim C01R \\sim H01Z \\sim HF \\sim C2CA \\sim H2CA
\\sim H2CB \\sim C5CA \\sim H5CB \\sim C018 \\sim H01 \\sim HG: within 2A with
sigma of 0.04 and sigma for terminal atoms of 0.08
H4BA \\sim H8CA \\sim O0 \\sim O00L \\sim O00T \\sim O00V \\sim O00Z \\sim O01U
\\sim C0BA \\sim H0BA \\sim H0BB \\sim C1BA \\sim H1BA \\sim H1BB \\sim C01M
\\sim H01D \\sim H01E \\sim C01Q \\sim H01G \\sim H01H \\sim C2BA \\sim H2BA
\\sim H2BB \\sim C3A \\sim H3AB \\sim H3AC \\sim C3BA \\sim H3BA \\sim H3BB
\\sim C4BA \\sim H4BB \\sim C5BA \\sim H5BA \\sim H5BB \\sim C6A \\sim H6AB
\\sim H6AC \\sim C7AA \\sim H7AA \\sim H7AB \\sim C8CA \\sim H8CB: within 2A
with sigma of 0.04 and sigma for terminal atoms of 0.08
P1 \\sim P2 \\sim C1 \\sim C2 \\sim C3 \\sim C4 \\sim C5 \\sim C6 \\sim C7
\\sim C8 \\sim C9 \\sim C10 \\sim C11 \\sim C12 \\sim C13 \\sim C14 \\sim C15
\\sim C16 \\sim C17 \\sim C18 \\sim C19 \\sim C20 \\sim C21 \\sim C22 \\sim C23
\\sim C24 \\sim C25 \\sim C26: within 2A with sigma of 0.04 and sigma for
terminal atoms of 0.08
P07A \\sim P08A \\sim C0 \\sim C0AA \\sim C0CA \\sim C0DA \\sim C00U \\sim C1AA
\\sim C1CA \\sim C01F \\sim C01W \\sim C2AA \\sim C3AA \\sim C3CA \\sim C4AA
\\sim C4CA \\sim C5AA \\sim C6AA \\sim C6BA \\sim C6CA \\sim C7BA \\sim C7CA
\\sim C8AA \\sim C8BA \\sim C9AA \\sim C9BA \\sim C9CA \\sim C13A: within 2A
with sigma of 0.04 and sigma for terminal atoms of 0.08
Uanis(O00K) \\sim Ueq, Uanis(O00S) \\sim Ueq, Uanis(O00U) \\sim Ueq,
Uanis(O00Y) \\sim Ueq, Uanis(O011) \\sim Ueq, Uanis(C018) \\sim Ueq,
Uanis(C01D) \\sim Ueq, Uanis(C01H) \\sim Ueq, Uanis(C01J) \\sim Ueq,
Uanis(C01K) \\sim Ueq, Uanis(C01L) \\sim Ueq, Uanis(C01N) \\sim Ueq,
Uanis(C01O) \\sim Ueq, Uanis(C01P) \\sim Ueq, Uanis(C01R) \\sim Ueq,
Uanis(O01T) \\sim Ueq, Uanis(C2CA) \\sim Ueq, Uanis(C5CA) \\sim Ueq, : with
sigma of 0.1 and sigma for terminal atoms of 0.2
Uanis(C7AA) \\sim Ueq, Uanis(O00Z) \\sim Ueq, Uanis(O00V) \\sim Ueq,
Uanis(O00L) \\sim Ueq, Uanis(O00T) \\sim Ueq, Uanis(O0) \\sim Ueq, Uanis(O01U)
\\sim Ueq, Uanis(C0BA) \\sim Ueq, Uanis(C01Q) \\sim Ueq, Uanis(C8CA) \\sim Ueq,
Uanis(C1BA) \\sim Ueq, Uanis(C2BA) \\sim Ueq, Uanis(C3BA) \\sim Ueq,
Uanis(C01M) \\sim Ueq, Uanis(C4BA) \\sim Ueq, Uanis(C5BA) \\sim Ueq, Uanis(C3A)
\\sim Ueq, Uanis(C6A) \\sim Ueq, : with sigma of 0.1 and sigma for terminal
atoms of 0.2
Uanis(P2) \\sim Ueq, Uanis(P1) \\sim Ueq, Uanis(C17) \\sim Ueq, Uanis(C16)
\\sim Ueq, Uanis(C15) \\sim Ueq, Uanis(C20) \\sim Ueq, Uanis(C19) \\sim Ueq,
Uanis(C18) \\sim Ueq, Uanis(C4) \\sim Ueq, Uanis(C9) \\sim Ueq, Uanis(C10)
\\sim Ueq, Uanis(C11) \\sim Ueq, Uanis(C12) \\sim Ueq, Uanis(C13) \\sim Ueq,
Uanis(C14) \\sim Ueq, Uanis(C6) \\sim Ueq, Uanis(C3) \\sim Ueq, Uanis(C5) \\sim
Ueq, Uanis(C7) \\sim Ueq, Uanis(C22) \\sim Ueq, Uanis(C24) \\sim Ueq,
Uanis(C25) \\sim Ueq, Uanis(C8) \\sim Ueq, Uanis(C1) \\sim Ueq, Uanis(C23)
\\sim Ueq, Uanis(C2) \\sim Ueq, Uanis(C21) \\sim Ueq, Uanis(C26) \\sim Ueq:
with sigma of 0.1 and sigma for terminal atoms of 0.2
Uanis(P07A) \\sim Ueq, Uanis(P08A) \\sim Ueq, Uanis(C0AA) \\sim Ueq,
Uanis(C4AA) \\sim Ueq, Uanis(C0) \\sim Ueq, Uanis(C4CA) \\sim Ueq, Uanis(C9AA)
\\sim Ueq, Uanis(C8AA) \\sim Ueq, Uanis(C1AA) \\sim Ueq, Uanis(C00U) \\sim Ueq,
Uanis(C2AA) \\sim Ueq, Uanis(C0CA) \\sim Ueq, Uanis(C7CA) \\sim Ueq,
Uanis(C3AA) \\sim Ueq, Uanis(C1CA) \\sim Ueq, Uanis(C6AA) \\sim Ueq,
Uanis(C3CA) \\sim Ueq, Uanis(C6CA) \\sim Ueq, Uanis(C13A) \\sim Ueq,
Uanis(C01W) \\sim Ueq, Uanis(C5AA) \\sim Ueq, Uanis(C01F) \\sim Ueq,
Uanis(C9CA) \\sim Ueq, Uanis(C0DA) \\sim Ueq, Uanis(C9BA) \\sim Ueq,
Uanis(C8BA) \\sim Ueq, Uanis(C7BA) \\sim Ueq, Uanis(C6BA) \\sim Ueq: with sigma
of 0.1 and sigma for terminal atoms of 0.2
Uanis(C19) = Uanis(C13) = Uanis(C14) = Uanis(C9)
Uanis(C0DA) = Uanis(C4AA) = Uanis(C0AA)
Uanis(C9CA) = Uanis(C0DA) = Uanis(C6BA)
Uanis(C20) = Uanis(C19) = Uanis(C15)
4. Rigid body (RIGU) restrains
 H5CA, H01Q, H01I, O00K, O00S, O00U, O00Y, O01T, O011, C01D, H01J, C01H, H01K,
 H01L, C01J, H01M, H01N, C01K, H01O, H01P, C01L, H01R, C01N, H01S, H01T, C01O,
 H01U, H01V, C01P, H01X, H01Y, C01R, H01Z, HF, C2CA, H2CA, H2CB, C5CA, H5CB,
 C018, H01, HG
 with sigma for 1-2 distances of 0.004 and sigma for 1-3 distances of 0.004
 H4BA, H8CA, O0, O00L, O00T, O00V, O00Z, O01U, C0BA, H0BA, H0BB, C1BA, H1BA,
 H1BB, C01M, H01D, H01E, C01Q, H01G, H01H, C2BA, H2BA, H2BB, C3A, H3AB, H3AC,
 C3BA, H3BA, H3BB, C4BA, H4BB, C5BA, H5BA, H5BB, C6A, H6AB, H6AC, C7AA, H7AA,
 H7AB, C8CA, H8CB
 with sigma for 1-2 distances of 0.004 and sigma for 1-3 distances of 0.004
 P1, P2, C1, C2, C3, C4, C5, C6, C7, C8, C9, C10, C11, C12, C13, C14, C15, C16,
  C17, C18, C19, C20, C21, C22, C23, C24, C25, C26
 with sigma for 1-2 distances of 0.004 and sigma for 1-3 distances of 0.004
 P07A, P08A, C0, C0AA, C0CA, C0DA, C00U, C1AA, C1CA, C01F, C01W, C2AA, C3AA,
 C3CA, C4AA, C4CA, C5AA, C6AA, C6BA, C6CA, C7BA, C7CA, C8AA, C8BA, C9AA, C9BA,
 C9CA, C13A
 with sigma for 1-2 distances of 0.004 and sigma for 1-3 distances of 0.004
5. Others
 Fixed Sof: P1(0.5) P2(0.5) C1(0.5) H1(0.5) C2(0.5) H2(0.5) C3(0.5) H3(0.5)
 C4(0.5) H4(0.5) C5(0.5) H5(0.5) C6(0.5) H6(0.5) C7(0.5) H7(0.5) C8(0.5)
 C9(0.5) H9(0.5) C10(0.5) C11(0.5) H11(0.5) C12(0.5) H12(0.5) C13(0.5) H13(0.5)
 C14(0.5) H14(0.5) C17(0.5) H17(0.5) C16(0.5) H16(0.5) C15(0.5) H15(0.5)
 C20(0.5) C19(0.5) H19(0.5) C18(0.5) H18(0.5) C21(0.5) H21(0.5) C22(0.5)
 C23(0.5) H23(0.5) C24(0.5) H24(0.5) C25(0.5) H25(0.5) C26(0.5) H26(0.5)
 P07A(0.5) P08A(0.5) C0AA(0.5) H0AA(0.5) C4AA(0.5) H4AA(0.5) C0(0.5) H0(0.5)
 C4CA(0.5) C9AA(0.5) H9AA(0.5) C8AA(0.5) H8AA(0.5) C1AA(0.5) H1AA(0.5)
 C00U(0.5) H2AA(0.5) C2AA(0.5) H2AB(0.5) C0CA(0.5) H0CA(0.5) C7CA(0.5)
 C3AA(0.5) H3AA(0.5) C1CA(0.5) C6AA(0.5) H6AA(0.5) C3CA(0.5) H3CA(0.5)
 C6CA(0.5) H6CA(0.5) C13A(0.5) H13A(0.5) C01W(0.5) H01W(0.5) C01F(0.5)
 H01F(0.5) C5AA(0.5) H5AA(0.5) C9CA(0.5) C0DA(0.5) H0DA(0.5) C9BA(0.5)
 H9BA(0.5) C8BA(0.5) H8BA(0.5) C7BA(0.5) H7BA(0.5) C6BA(0.5) H6BA(0.5)
 O0(0.33333) O00L(0.33333) O00T(0.33333) O00V(0.33333) O00Z(0.33333)
 O01U(0.33333) C0BA(0.33333) H0BA(0.33333) H0BB(0.33333) C1BA(0.33333)
 H1BA(0.33333) H1BB(0.33333) C01M(0.33333) H01D(0.33333) H01E(0.33333)
 C01Q(0.33333) H01G(0.33333) H01H(0.33333) C2BA(0.33333) H2BA(0.33333)
 H2BB(0.33333) C3A(0.33333) H3AB(0.33333) H3AC(0.33333) C3BA(0.33333)
 H3BA(0.33333) H3BB(0.33333) C4BA(0.33333) H4BA(0.33333) H4BB(0.33333)
 C5BA(0.33333) H5BA(0.33333) H5BB(0.33333) C6A(0.33333) H6AB(0.33333)
 H6AC(0.33333) C7AA(0.33333) H7AA(0.33333) H7AB(0.33333) C8CA(0.33333)
 H8CA(0.33333) H8CB(0.33333) O00K(0.66667) O00S(0.66667) O00U(0.66667)
 O00Y(0.66667) O01T(0.66667) O011(0.66667) C01D(0.66667) H01I(0.66667)
 H01J(0.66667) C01H(0.66667) H01K(0.66667) H01L(0.66667) C01J(0.66667)
 H01M(0.66667) H01N(0.66667) C01K(0.66667) H01O(0.66667) H01P(0.66667)
 C01L(0.66667) H01Q(0.66667) H01R(0.66667) C01N(0.66667) H01S(0.66667)
 H01T(0.66667) C01O(0.66667) H01U(0.66667) H01V(0.66667) C01P(0.66667)
 H01X(0.66667) H01Y(0.66667) C01R(0.66667) H01Z(0.66667) HF(0.66667)
 C2CA(0.66667) H2CA(0.66667) H2CB(0.66667) C5CA(0.66667) H5CA(0.66667)
 H5CB(0.66667) C018(0.66667) H01(0.66667) HG(0.66667)
6.a Ternary CH refined with riding coordinates:
 C1(H1), C2(H2), C01F(H01F), C5AA(H5AA)
6.b Secondary CH2 refined with riding coordinates:
 C0BA(H0BA,H0BB), C1BA(H1BA,H1BB), C01M(H01D,H01E), C01Q(H01G,H01H), C2BA(H2BA,
 H2BB), C3A(H3AB,H3AC), C3BA(H3BA,H3BB), C4BA(H4BA,H4BB), C5BA(H5BA,H5BB),
 C6A(H6AB,H6AC), C7AA(H7AA,H7AB), C8CA(H8CA,H8CB), C01D(H01I,H01J), C01H(H01K,
 H01L), C01J(H01M,H01N), C01K(H01O,H01P), C01L(H01Q,H01R), C01N(H01S,H01T),
 C01O(H01U,H01V), C01P(H01X,H01Y), C01R(H01Z,HF), C2CA(H2CA,H2CB), C5CA(H5CA,
 H5CB), C018(H01,HG)
6.c Aromatic/amide H refined with riding coordinates:
 C3(H3), C4(H4), C5(H5), C6(H6), C7(H7), C9(H9), C11(H11), C12(H12), C13(H13),
 C14(H14), C17(H17), C16(H16), C15(H15), C19(H19), C18(H18), C21(H21), C23(H23),
  C24(H24), C25(H25), C26(H26), C0AA(H0AA), C4AA(H4AA), C0(H0), C9AA(H9AA),
 C8AA(H8AA), C1AA(H1AA), C00U(H2AA), C2AA(H2AB), C0CA(H0CA), C3AA(H3AA),
 C6AA(H6AA), C3CA(H3CA), C6CA(H6CA), C13A(H13A), C01W(H01W), C0DA(H0DA),
 C9BA(H9BA), C8BA(H8BA), C7BA(H7BA), C6BA(H6BA)
6.d Fitted hexagon refined as free rotating group:
 C9(C10,C11,C12,C13,C14), C17(C16,C15,C20,C19,C18), C0AA(C4AA,C0,C4CA,C9AA,
 C8AA), C1AA(C00U,C2AA,C0CA,C7CA,C3AA), C1CA(C6AA,C3CA,C6CA,C13A,C01W),
 C9CA(C0DA,C9BA,C8BA,C7BA,C6BA)
6.e Idealised Me refined as rotating group:
 C00D(H00A,H00B,H00C), C00E(H00D,H00E,H00F), C00F(H00G,H00H,H00I), C00G(H00J,
 H00K,H00L), C00M(H00M,H00N,H00O), C00N(H00P,H00Q,H00R), C00O(H00S,H00T,H00U),
 C00P(H00V,H00W,H00X), C00R(H00Y,H,HA), C00W(H00Z,HB,HC), C00Z(H00,HD,HE),
 C015(H01A,H01B,H01C)
;
_olex2_submission_special_instructions 'No special instructions were received'

loop_
_space_group_symop_operation_xyz
'x, y, z'
'-x, -y, -z'

loop_
_atom_site_label
_atom_site_type_symbol
_atom_site_fract_x
_atom_site_fract_y
_atom_site_fract_z
_atom_site_U_iso_or_equiv
_atom_site_adp_type
_atom_site_occupancy
_atom_site_site_symmetry_order
_atom_site_calc_flag
_atom_site_refinement_flags_posn
_atom_site_refinement_flags_adp
_atom_site_refinement_flags_occupancy
_atom_site_disorder_assembly
_atom_site_disorder_group
Fe1 Fe 0.84402(10) 0.68234(8) 0.23312(5) 0.0258(3) Uani 1 1 d D . . . .
Si1 Si 1.1357(2) 0.6457(2) 0.18245(12) 0.0365(6) Uani 1 1 d . . . . .
Si2 Si 0.9939(2) 0.66527(17) 0.08103(11) 0.0298(5) Uani 1 1 d . . . . .
Si3 Si 0.7444(2) 0.93087(17) 0.17293(13) 0.0381(6) Uani 1 1 d . . . . .
Si4 Si 0.5698(2) 0.78104(18) 0.21473(12) 0.0348(5) Uani 1 1 d . . . . .
N1 N 0.9982(6) 0.6643(5) 0.1624(3) 0.0272(14) Uani 1 1 d . . . . .
N2 N 0.7123(6) 0.8031(5) 0.2046(3) 0.0313(15) Uani 1 1 d . . . . .
C00D C 0.8418(8) 0.6466(7) 0.0768(4) 0.038(2) Uani 1 1 d . . . . .
H00A H 0.8229 0.5781 0.1082 0.058 Uiso 1 1 calc GR . . . .
H00B H 0.8433 0.6449 0.0299 0.058 Uiso 1 1 calc GR . . . .
H00C H 0.7799 0.7070 0.0900 0.058 Uiso 1 1 calc GR . . . .
C00E C 0.4579(8) 0.8151(8) 0.2926(5) 0.048(2) Uani 1 1 d . . . . .
H00D H 0.4791 0.7633 0.3338 0.072 Uiso 1 1 calc GR . . . .
H00E H 0.3764 0.8111 0.2902 0.072 Uiso 1 1 calc GR . . . .
H00F H 0.4598 0.8888 0.2945 0.072 Uiso 1 1 calc GR . . . .
C00F C 0.8967(9) 0.9378(7) 0.1834(5) 0.048(2) Uani 1 1 d . . . . .
H00G H 0.8995 0.9128 0.2320 0.072 Uiso 1 1 calc GR . . . .
H00H H 0.9104 1.0130 0.1664 0.072 Uiso 1 1 calc GR . . . .
H00I H 0.9597 0.8913 0.1573 0.072 Uiso 1 1 calc GR . . . .
C00G C 1.1058(8) 0.5532(7) 0.0460(4) 0.041(2) Uani 1 1 d . . . . .
H00J H 1.1884 0.5631 0.0420 0.061 Uiso 1 1 calc GR . . . .
H00K H 1.0947 0.5553 0.0008 0.061 Uiso 1 1 calc GR . . . .
H00L H 1.0926 0.4829 0.0771 0.061 Uiso 1 1 calc GR . . . .
C00M C 1.2102(8) 0.4979(8) 0.2043(5) 0.051(2) Uani 1 1 d . . . . .
H00M H 1.1554 0.4573 0.2421 0.076 Uiso 1 1 calc GR . . . .
H00N H 1.2857 0.4924 0.2182 0.076 Uiso 1 1 calc GR . . . .
H00O H 1.2281 0.4676 0.1641 0.076 Uiso 1 1 calc GR . . . .
C00N C 1.0288(10) 0.7934(7) 0.0155(4) 0.051(3) Uani 1 1 d . . . . .
H00P H 1.0004 0.8550 0.0371 0.077 Uiso 1 1 calc GR . . . .
H00Q H 0.9877 0.8055 -0.0219 0.077 Uiso 1 1 calc GR . . . .
H00R H 1.1165 0.7862 -0.0029 0.077 Uiso 1 1 calc GR . . . .
C00O C 0.5640(9) 0.6373(7) 0.2225(5) 0.052(2) Uani 1 1 d . . . . .
H00S H 0.5847 0.5927 0.2657 0.077 Uiso 1 1 calc GR . . . .
H00T H 0.6222 0.6119 0.1840 0.077 Uiso 1 1 calc GR . . . .
H00U H 0.4822 0.6312 0.2219 0.077 Uiso 1 1 calc GR . . . .
C00P C 1.1286(9) 0.7063(9) 0.2545(5) 0.053(3) Uani 1 1 d . . . . .
H00V H 1.0850 0.7814 0.2460 0.080 Uiso 1 1 calc GR . . . .
H00W H 1.2110 0.7054 0.2580 0.080 Uiso 1 1 calc GR . . . .
H00X H 1.0861 0.6640 0.2975 0.080 Uiso 1 1 calc GR . . . .
C00R C 0.7459(10) 0.9846(7) 0.0779(5) 0.058(3) Uani 1 1 d . . . . .
H00Y H 0.7918 0.9286 0.0533 0.088 Uiso 1 1 calc GR . . . .
H H 0.7842 1.0492 0.0601 0.088 Uiso 1 1 calc GR . . . .
HA H 0.6626 1.0037 0.0714 0.088 Uiso 1 1 calc GR . . . .
C00W C 0.4999(10) 0.8602(8) 0.1398(5) 0.055(3) Uani 1 1 d . . . . .
H00Z H 0.4866 0.9380 0.1377 0.082 Uiso 1 1 calc GR . . . .
HB H 0.4222 0.8386 0.1455 0.082 Uiso 1 1 calc GR . . . .
HC H 0.5544 0.8451 0.0973 0.082 Uiso 1 1 calc GR . . . .
C00Z C 1.2531(10) 0.7112(9) 0.1109(5) 0.059(3) Uani 1 1 d . . . . .
H00 H 1.2730 0.6758 0.0727 0.088 Uiso 1 1 calc GR . . . .
HD H 1.3264 0.7034 0.1275 0.088 Uiso 1 1 calc GR . . . .
HE H 1.2211 0.7885 0.0953 0.088 Uiso 1 1 calc GR . . . .
C015 C 0.6289(10) 1.0321(7) 0.2167(6) 0.065(3) Uani 1 1 d . . . . .
H01A H 0.5493 1.0358 0.2081 0.097 Uiso 1 1 calc GR . . . .
H01B H 0.6525 1.1038 0.1986 0.097 Uiso 1 1 calc GR . . . .
H01C H 0.6249 1.0093 0.2662 0.097 Uiso 1 1 calc GR . . . .
P1 P 0.7735(4) 0.4509(3) 0.3405(2) 0.0291(9) Uani 0.5 1 d D U P A 1
P2 P 0.6997(3) 0.6818(3) 0.39003(18) 0.0237(8) Uani 0.5 1 d D U P A 1
C1 C 0.8480(12) 0.6432(9) 0.3382(6) 0.018(3) Uani 0.5 1 d D U P A 1
H1 H 0.9160 0.6654 0.3485 0.022 Uiso 0.5 1 calc R . P A 1
C2 C 0.8808(13) 0.5428(9) 0.3144(6) 0.022(3) Uani 0.5 1 d D U P A 1
H2 H 0.9679 0.5072 0.3103 0.026 Uiso 0.5 1 calc R . P A 1
C3 C 0.8907(16) 0.4001(14) 0.2119(7) 0.023(4) Uani 0.5 1 d D U P A 1
H3 H 0.9182 0.4674 0.1987 0.028 Uiso 0.5 1 calc R . P A 1
C4 C 0.909(2) 0.3407(19) 0.1636(9) 0.028(4) Uani 0.5 1 d D U P A 1
H4 H 0.9459 0.3683 0.1171 0.033 Uiso 0.5 1 calc R . P A 1
C5 C 0.874(3) 0.240(2) 0.1841(11) 0.031(5) Uani 0.5 1 d D U P A 1
H5 H 0.8795 0.2010 0.1510 0.037 Uiso 0.5 1 calc R . P A 1
C6 C 0.830(2) 0.1978(16) 0.2516(11) 0.034(5) Uani 0.5 1 d D U P A 1
H6 H 0.8157 0.1252 0.2661 0.040 Uiso 0.5 1 calc R . P A 1
C7 C 0.8071(18) 0.2582(11) 0.2987(9) 0.038(4) Uani 0.5 1 d D U P A 1
H7 H 0.7732 0.2283 0.3453 0.045 Uiso 0.5 1 calc R . P A 1
C8 C 0.8322(14) 0.3626(10) 0.2796(6) 0.024(3) Uani 0.5 1 d D U P A 1
C9 C 0.9231(15) 0.3371(12) 0.4334(8) 0.082(3) Uani 0.5 1 d . U P A 1
H9 H 0.9831 0.3769 0.4034 0.098 Uiso 0.5 1 calc R . P A 1
C10 C 0.8085(17) 0.3569(13) 0.4197(7) 0.063(5) Uani 0.5 1 d G U P A 1
C11 C 0.7207(14) 0.2987(13) 0.4637(8) 0.076(5) Uani 0.5 1 d G U P A 1
H11 H 0.6424 0.3122 0.4543 0.091 Uiso 0.5 1 calc R . P A 1
C12 C 0.7474(15) 0.2206(11) 0.5213(6) 0.065(5) Uani 0.5 1 d G U P A 1
H12 H 0.6874 0.1809 0.5513 0.079 Uiso 0.5 1 calc R . P A 1
C13 C 0.8620(16) 0.2008(11) 0.5350(7) 0.082(3) Uani 0.5 1 d G U P A 1
H13 H 0.8802 0.1475 0.5743 0.098 Uiso 0.5 1 calc R . P A 1
C14 C 0.9498(14) 0.2591(12) 0.4910(9) 0.082(3) Uani 0.5 1 d G U P A 1
H14 H 1.0281 0.2455 0.5004 0.098 Uiso 0.5 1 calc R . P A 1
C17 C 0.699(2) 0.466(2) 0.6089(7) 0.056(6) Uani 0.5 1 d D U P A 2
H17 H 0.6881 0.4213 0.6543 0.067 Uiso 0.5 1 calc R . P A 2
C16 C 0.812(2) 0.4932(17) 0.5749(8) 0.065(7) Uani 0.5 1 d DG U P A 2
H16 H 0.8777 0.4679 0.5970 0.079 Uiso 0.5 1 calc R . P A 2
C15 C 0.8273(14) 0.5579(14) 0.5086(7) 0.082(3) Uani 0.5 1 d DG U P A 2
H15 H 0.9042 0.5769 0.4853 0.098 Uiso 0.5 1 calc R . P A 2
C20 C 0.7304(13) 0.5950(15) 0.4762(6) 0.082(3) Uani 0.5 1 d DG U P A 2
C19 C 0.6177(14) 0.5673(17) 0.5102(8) 0.082(3) Uani 0.5 1 d DG U P A 2
H19 H 0.5515 0.5926 0.4881 0.098 Uiso 0.5 1 calc R . P A 2
C18 C 0.6020(19) 0.503(2) 0.5766(9) 0.062(7) Uani 0.5 1 d DG U P A 2
H18 H 0.5250 0.4836 0.5998 0.074 Uiso 0.5 1 calc R . P A 2
C21 C 0.6055(17) 0.8738(15) 0.4292(11) 0.058(4) Uani 0.5 1 d D U P A 1
H21 H 0.5319 0.8478 0.4386 0.070 Uiso 0.5 1 calc R . P A 1
C22 C 0.7136(17) 0.8138(11) 0.4008(8) 0.035(3) Uani 0.5 1 d D U P A 1
C23 C 0.8188(16) 0.8536(13) 0.3870(11) 0.044(4) Uani 0.5 1 d D U P A 1
H23 H 0.8939 0.8122 0.3694 0.053 Uiso 0.5 1 calc R . P A 1
C24 C 0.8160(19) 0.9539(17) 0.3986(16) 0.059(6) Uani 0.5 1 d D U P A 1
H24 H 0.8889 0.9821 0.3864 0.071 Uiso 0.5 1 calc R . P A 1
C25 C 0.711(2) 1.0122(17) 0.4270(15) 0.065(6) Uani 0.5 1 d D U P A 1
H25 H 0.7104 1.0802 0.4351 0.077 Uiso 0.5 1 calc R . P A 1
C26 C 0.604(2) 0.9717(15) 0.4441(12) 0.070(5) Uani 0.5 1 d D U P A 1
H26 H 0.5304 1.0103 0.4657 0.084 Uiso 0.5 1 calc R . P A 1
K002 K 0.3541(2) 0.22888(18) 0.21507(11) 0.0515(6) Uani 1 1 d D . . . .
P07A P 0.9158(4) 0.4263(3) 0.3301(2) 0.0352(10) Uani 0.5 1 d D U P A 2
P08A P 0.8429(4) 0.6525(3) 0.3901(2) 0.0330(9) Uani 0.5 1 d D U P A 2
C0AA C 0.7434(17) 0.2241(13) 0.5424(5) 0.076(3) Uani 0.5 1 d D U P A 2
H0AA H 0.7123 0.1816 0.5863 0.091 Uiso 0.5 1 calc R . P A 2
C4AA C 0.8620(16) 0.2419(13) 0.5256(6) 0.076(3) Uani 0.5 1 d DG U P A 2
H4AA H 0.9120 0.2115 0.5579 0.091 Uiso 0.5 1 calc R . P A 2
C0 C 0.9074(11) 0.3042(14) 0.4614(7) 0.087(7) Uani 0.5 1 d DG U P A 2
H0 H 0.9884 0.3163 0.4499 0.105 Uiso 0.5 1 calc R . P A 2
C4CA C 0.8342(11) 0.3486(12) 0.4141(5) 0.035(4) Uani 0.5 1 d DG U P A 2
C9AA C 0.7156(11) 0.3309(12) 0.4310(6) 0.055(4) Uani 0.5 1 d DG U P A 2
H9AA H 0.6656 0.3612 0.3987 0.066 Uiso 0.5 1 calc R . P A 2
C8AA C 0.6702(12) 0.2686(14) 0.4952(7) 0.079(5) Uani 0.5 1 d DG U P A 2
H8AA H 0.5892 0.2564 0.5067 0.095 Uiso 0.5 1 calc R . P A 2
C1AA C 0.6119(11) 0.9388(13) 0.4143(10) 0.068(5) Uani 0.5 1 d D U P A 2
H1AA H 0.5273 0.9660 0.4199 0.082 Uiso 0.5 1 calc R . P A 2
C00U C 0.6892(15) 1.0028(11) 0.4170(12) 0.058(6) Uani 0.5 1 d DG U P A 2
H2AA H 0.6575 1.0736 0.4244 0.070 Uiso 0.5 1 calc R . P A 2
C2AA C 0.8129(14) 0.9630(13) 0.4088(13) 0.067(8) Uani 0.5 1 d DG U P A 2
H2AB H 0.8657 1.0067 0.4107 0.080 Uiso 0.5 1 calc R . P A 2
C0CA C 0.8593(11) 0.8593(13) 0.3980(11) 0.060(6) Uani 0.5 1 d DG U P A 2
H0CA H 0.9438 0.8321 0.3924 0.072 Uiso 0.5 1 calc R . P A 2
C7CA C 0.7820(15) 0.7954(9) 0.3953(8) 0.045(4) Uani 0.5 1 d DG U P A 2
C3AA C 0.6583(14) 0.8351(11) 0.4035(10) 0.064(6) Uani 0.5 1 d DG U P A 2
H3AA H 0.6054 0.7914 0.4016 0.077 Uiso 0.5 1 calc R . P A 2
C1CA C 0.9049(13) 0.3432(9) 0.2742(6) 0.030(3) Uani 0.5 1 d D U P A 2
C6AA C 0.8718(13) 0.2413(9) 0.2963(7) 0.037(4) Uani 0.5 1 d DG U P A 2
H6AA H 0.8482 0.2102 0.3439 0.044 Uiso 0.5 1 calc R . P A 2
C3CA C 0.8732(19) 0.1850(13) 0.2487(11) 0.044(6) Uani 0.5 1 d DG U P A 2
H3CA H 0.8506 0.1154 0.2638 0.053 Uiso 0.5 1 calc R . P A 2
C6CA C 0.908(2) 0.231(2) 0.1790(10) 0.053(8) Uani 0.5 1 d DG U P A 2
H6CA H 0.9087 0.1920 0.1465 0.064 Uiso 0.5 1 calc R . P A 2
C13A C 0.941(2) 0.3324(19) 0.1569(6) 0.053(8) Uani 0.5 1 d DG U P A 2
H13A H 0.9645 0.3635 0.1093 0.064 Uiso 0.5 1 calc R . P A 2
C01W C 0.9394(16) 0.3887(12) 0.2045(6) 0.039(6) Uani 0.5 1 d DG U P A 2
H01W H 0.9621 0.4583 0.1894 0.047 Uiso 0.5 1 calc R . P A 2
C01F C 0.7556(14) 0.6322(11) 0.3369(7) 0.028(3) Uani 0.5 1 d D U P A 2
H01F H 0.6661 0.6580 0.3487 0.034 Uiso 0.5 1 calc R . P A 2
C5AA C 0.7962(14) 0.5387(10) 0.3063(7) 0.031(3) Uani 0.5 1 d D U P A 2
H5AA H 0.7280 0.5144 0.2977 0.037 Uiso 0.5 1 calc R . P A 2
C9CA C 0.7385(14) 0.5937(15) 0.4764(5) 0.076(3) Uani 0.5 1 d D U P A 1
C0DA C 0.6339(14) 0.5496(17) 0.5070(7) 0.076(3) Uani 0.5 1 d DG U P A 1
H0DA H 0.5752 0.5579 0.4812 0.091 Uiso 0.5 1 calc R . P A 1
C9BA C 0.6151(19) 0.493(2) 0.5754(8) 0.060(7) Uani 0.5 1 d DG U P A 1
H9BA H 0.5436 0.4632 0.5963 0.072 Uiso 0.5 1 calc R . P A 1
C8BA C 0.701(2) 0.481(2) 0.6131(6) 0.054(6) Uani 0.5 1 d DG U P A 1
H8BA H 0.6881 0.4426 0.6599 0.064 Uiso 0.5 1 calc R . P A 1
C7BA C 0.806(2) 0.5252(17) 0.5825(7) 0.058(6) Uani 0.5 1 d DG U P A 1
H7BA H 0.8643 0.5169 0.6083 0.069 Uiso 0.5 1 calc R . P A 1
C6BA C 0.8244(15) 0.5815(14) 0.5141(7) 0.076(3) Uani 0.5 1 d DG U P A 1
H6BA H 0.8959 0.6116 0.4932 0.091 Uiso 0.5 1 calc R . P A 1
O0 O 0.227(3) 0.1001(18) 0.1891(12) 0.074(5) Uani 0.3333 1 d D U P B -2
O00L O 0.518(2) 0.3253(17) 0.2322(11) 0.056(5) Uani 0.3333 1 d D U P B -2
O00T O 0.499(2) 0.3444(19) 0.0992(9) 0.060(5) Uani 0.3333 1 d D U P B -2
O00V O 0.348(3) 0.235(3) 0.0798(10) 0.086(6) Uani 0.3333 1 d D U P B -2
O00Z O 0.352(2) 0.225(2) 0.3445(9) 0.073(5) Uani 0.3333 1 d D U P B -2
O01U O 0.222(2) 0.087(2) 0.3212(11) 0.094(6) Uani 0.3333 1 d D U P B -2
C0BA C 0.451(3) 0.269(3) 0.3504(14) 0.067(6) Uani 0.3333 1 d D U P B -2
H0BA H 0.5190 0.2081 0.3587 0.080 Uiso 0.3333 1 calc R U P B -2
H0BB H 0.4235 0.3002 0.3910 0.080 Uiso 0.3333 1 calc R U P B -2
C1BA C 0.399(3) 0.291(3) 0.0299(13) 0.076(7) Uani 0.3333 1 d D U P B -2
H1BA H 0.3457 0.3634 0.0208 0.092 Uiso 0.3333 1 calc R U P B -2
H1BB H 0.4109 0.2594 -0.0096 0.092 Uiso 0.3333 1 calc R U P B -2
C01M C 0.602(3) 0.356(3) 0.1111(14) 0.064(6) Uani 0.3333 1 d D U P B -2
H01D H 0.6379 0.4111 0.0724 0.077 Uiso 0.3333 1 calc R U P B -2
H01E H 0.6595 0.2860 0.1111 0.077 Uiso 0.3333 1 calc R U P B -2
C01Q C 0.310(3) 0.145(3) 0.3963(15) 0.089(6) Uani 0.3333 1 d D U P B -2
H01G H 0.2886 0.1689 0.4398 0.107 Uiso 0.3333 1 calc R U P B -2
H01H H 0.3746 0.0800 0.4001 0.107 Uiso 0.3333 1 calc R U P B -2
C2BA C 0.496(3) 0.351(3) 0.2911(13) 0.064(6) Uani 0.3333 1 d D U P B -2
H2BA H 0.4352 0.4195 0.2898 0.077 Uiso 0.3333 1 calc R U P B -2
H2BB H 0.5712 0.3663 0.2969 0.077 Uiso 0.3333 1 calc R U P B -2
C3A C 0.206(3) 0.119(4) 0.3848(14) 0.090(6) Uani 0.3333 1 d D U P B -2
H3AB H 0.1403 0.1835 0.3859 0.107 Uiso 0.3333 1 calc R U P B -2
H3AC H 0.1788 0.0597 0.4234 0.107 Uiso 0.3333 1 calc R U P B -2
C3BA C 0.593(3) 0.386(3) 0.1754(14) 0.062(6) Uani 0.3333 1 d D U P B -2
H3BA H 0.6747 0.3742 0.1843 0.075 Uiso 0.3333 1 calc R U P B -2
H3BB H 0.5585 0.4648 0.1702 0.075 Uiso 0.3333 1 calc R U P B -2
C4BA C 0.517(3) 0.307(3) 0.0349(13) 0.070(6) Uani 0.3333 1 d D U P B -2
H4BA H 0.5495 0.3613 -0.0056 0.084 Uiso 0.3333 1 calc R U P B -2
H4BB H 0.5752 0.2374 0.0365 0.084 Uiso 0.3333 1 calc R U P B -2
C5BA C 0.165(4) 0.026(3) 0.2410(15) 0.090(7) Uani 0.3333 1 d D U P B -2
H5BA H 0.2162 -0.0474 0.2451 0.108 Uiso 0.3333 1 calc R U P B -2
H5BB H 0.0896 0.0228 0.2292 0.108 Uiso 0.3333 1 calc R U P B -2
C6A C 0.132(4) 0.060(5) 0.3141(18) 0.089(7) Uani 0.3333 1 d D U P B -2
H6AB H 0.0629 0.1208 0.3152 0.107 Uiso 0.3333 1 calc R U P B -2
H6AC H 0.1098 -0.0024 0.3520 0.107 Uiso 0.3333 1 calc R U P B -2
C7AA C 0.203(4) 0.125(4) 0.1265(15) 0.074(7) Uani 0.3333 1 d D U P B -2
H7AA H 0.1914 0.0567 0.1197 0.089 Uiso 0.3333 1 calc R U P B -2
H7AB H 0.1232 0.1735 0.1295 0.089 Uiso 0.3333 1 calc R U P B -2
C8CA C 0.273(3) 0.170(3) 0.0684(14) 0.082(6) Uani 0.3333 1 d D U P B -2
H8CA H 0.2212 0.2167 0.0368 0.098 Uiso 0.3333 1 calc R U P B -2
H8CB H 0.3257 0.1120 0.0463 0.098 Uiso 0.3333 1 calc R U P B -2
O00K O 0.5486(11) 0.3295(10) 0.1920(8) 0.068(3) Uani 0.6667 1 d D U P B -1
O00S O 0.4723(12) 0.3184(11) 0.0829(6) 0.067(3) Uani 0.6667 1 d D U P B -1
O00U O 0.3315(11) 0.1561(12) 0.1081(7) 0.074(3) Uani 0.6667 1 d D U P B -1
O00Y O 0.4096(14) 0.2700(13) 0.3234(7) 0.086(4) Uani 0.6667 1 d D U P B -1
O01T O 0.2466(14) 0.1309(12) 0.3523(7) 0.092(4) Uani 0.6667 1 d D U P B -1
O011 O 0.1793(11) 0.1017(9) 0.2408(8) 0.074(3) Uani 0.6667 1 d D U P B -1
C01D C 0.350(2) 0.219(2) 0.0527(10) 0.076(4) Uani 0.6667 1 d D U P B -1
H01I H 0.2809 0.2806 0.0524 0.091 Uiso 0.6667 1 calc R U P B -1
H01J H 0.3494 0.1822 0.0177 0.091 Uiso 0.6667 1 calc R U P B -1
C01H C 0.150(2) 0.0385(18) 0.3071(13) 0.085(5) Uani 0.6667 1 d D U P B -1
H01K H 0.2125 -0.0276 0.3138 0.102 Uiso 0.6667 1 calc R U P B -1
H01L H 0.0711 0.0160 0.3148 0.102 Uiso 0.6667 1 calc R U P B -1
C01J C 0.5320(17) 0.2903(15) 0.3086(10) 0.068(4) Uani 0.6667 1 d D U P B -1
H01M H 0.5900 0.2211 0.3082 0.082 Uiso 0.6667 1 calc R U P B -1
H01N H 0.5414 0.3204 0.3450 0.082 Uiso 0.6667 1 calc R U P B -1
C01K C 0.5593(18) 0.3667(14) 0.2422(11) 0.073(4) Uani 0.6667 1 d D U P B -1
H01O H 0.5033 0.4368 0.2434 0.087 Uiso 0.6667 1 calc R U P B -1
H01P H 0.6429 0.3799 0.2334 0.087 Uiso 0.6667 1 calc R U P B -1
C01L C 0.5761(18) 0.3515(16) 0.0737(11) 0.079(4) Uani 0.6667 1 d D U P B -1
H01Q H 0.5921 0.4018 0.0280 0.095 Uiso 0.6667 1 calc R U P B -1
H01R H 0.6427 0.2879 0.0742 0.095 Uiso 0.6667 1 calc R U P B -1
C01N C 0.195(2) 0.0531(19) 0.1886(12) 0.091(5) Uani 0.6667 1 d D U P B -1
H01S H 0.2568 -0.0134 0.1971 0.109 Uiso 0.6667 1 calc R U P B -1
H01T H 0.1184 0.0284 0.1946 0.109 Uiso 0.6667 1 calc R U P B -1
C01O C 0.5759(15) 0.4071(13) 0.1268(10) 0.064(4) Uani 0.6667 1 d D U P B -1
H01U H 0.6560 0.4269 0.1197 0.077 Uiso 0.6667 1 calc R U P B -1
H01V H 0.5136 0.4739 0.1252 0.077 Uiso 0.6667 1 calc R U P B -1
C01P C 0.366(2) 0.2212(19) 0.3887(10) 0.092(4) Uani 0.6667 1 d D U P B -1
H01X H 0.3617 0.2687 0.4190 0.111 Uiso 0.6667 1 calc R U P B -1
H01Y H 0.4212 0.1524 0.4025 0.111 Uiso 0.6667 1 calc R U P B -1
C01R C 0.462(2) 0.266(2) 0.0299(10) 0.087(5) Uani 0.6667 1 d D U P B -1
H01Z H 0.4603 0.3209 -0.0140 0.105 Uiso 0.6667 1 calc R U P B -1
HF H 0.5331 0.2082 0.0223 0.105 Uiso 0.6667 1 calc R U P B -1
C2CA C 0.2470(19) 0.1989(15) 0.3969(10) 0.084(4) Uani 0.6667 1 d D U P B -1
H2CA H 0.1905 0.2683 0.3864 0.101 Uiso 0.6667 1 calc R U P B -1
H2CB H 0.2176 0.1619 0.4452 0.101 Uiso 0.6667 1 calc R U P B -1
C5CA C 0.142(2) 0.1104(16) 0.3608(12) 0.092(5) Uani 0.6667 1 d D U P B -1
H5CA H 0.0833 0.1788 0.3522 0.110 Uiso 0.6667 1 calc R U P B -1
H5CB H 0.1152 0.0693 0.4085 0.110 Uiso 0.6667 1 calc R U P B -1
C018 C 0.2275(19) 0.101(2) 0.1216(12) 0.080(5) Uani 0.6667 1 d D U P B -1
H01 H 0.1579 0.1543 0.1070 0.096 Uiso 0.6667 1 calc R U P B -1
HG H 0.2496 0.0452 0.0944 0.096 Uiso 0.6667 1 calc R U P B -1

loop_
_atom_site_aniso_label
_atom_site_aniso_U_11
_atom_site_aniso_U_22
_atom_site_aniso_U_33
_atom_site_aniso_U_23
_atom_site_aniso_U_13
_atom_site_aniso_U_12
Fe1 0.0391(7) 0.0149(5) 0.0174(5) 0.0001(4) -0.0038(5) -0.0011(4)
Si1 0.0335(13) 0.0462(14) 0.0301(12) -0.0036(10) -0.0067(10) -0.0145(11)
Si2 0.0375(13) 0.0301(11) 0.0221(11) -0.0057(9) -0.0061(10) -0.0080(10)
Si3 0.0495(15) 0.0160(10) 0.0478(15) -0.0044(10) -0.0114(12) -0.0067(10)
Si4 0.0374(13) 0.0289(12) 0.0376(13) -0.0070(10) -0.0090(11) -0.0051(10)
N1 0.040(4) 0.018(3) 0.020(3) 0.003(2) -0.009(3) -0.006(3)
N2 0.043(4) 0.017(3) 0.031(4) -0.004(3) -0.008(3) -0.003(3)
C00D 0.044(5) 0.042(5) 0.034(5) -0.014(4) -0.015(4) -0.004(4)
C00E 0.041(5) 0.063(6) 0.040(5) -0.007(5) -0.017(4) -0.003(5)
C00F 0.063(6) 0.021(4) 0.062(6) -0.012(4) -0.009(5) -0.014(4)
C00G 0.043(5) 0.045(5) 0.030(5) -0.016(4) 0.003(4) -0.006(4)
C00M 0.031(5) 0.062(6) 0.055(6) -0.010(5) -0.012(4) 0.000(4)
C00N 0.082(7) 0.046(5) 0.028(5) 0.000(4) -0.016(5) -0.021(5)
C00O 0.054(6) 0.036(5) 0.065(7) -0.003(5) -0.017(5) -0.015(4)
C00P 0.058(6) 0.069(7) 0.041(5) -0.006(5) -0.017(5) -0.028(5)
C00R 0.076(7) 0.031(5) 0.055(6) 0.015(4) -0.020(6) -0.009(5)
C00W 0.060(7) 0.054(6) 0.051(6) -0.005(5) -0.016(5) -0.015(5)
C00Z 0.064(7) 0.081(8) 0.042(6) -0.016(5) -0.006(5) -0.039(6)
C015 0.058(7) 0.027(5) 0.109(9) -0.031(6) -0.008(6) -0.001(4)
P1 0.043(2) 0.0130(17) 0.025(2) -0.0007(15) 0.0004(18) -0.0069(16)
P2 0.026(2) 0.0205(18) 0.0203(19) -0.0009(15) -0.0065(16) -0.0001(15)
C1 0.032(6) 0.014(5) 0.009(6) 0.002(4) -0.005(5) -0.008(4)
C2 0.031(6) 0.016(5) 0.017(6) 0.002(4) -0.006(5) -0.006(4)
C3 0.024(10) 0.015(6) 0.031(5) 0.000(4) -0.009(5) -0.005(6)
C4 0.026(9) 0.021(7) 0.033(6) -0.006(5) -0.006(6) -0.003(6)
C5 0.037(11) 0.022(7) 0.032(7) -0.008(5) -0.002(6) -0.007(7)
C6 0.044(14) 0.021(7) 0.035(7) -0.005(5) -0.005(7) -0.011(8)
C7 0.056(12) 0.021(6) 0.035(7) -0.005(5) -0.001(7) -0.015(7)
C8 0.025(7) 0.016(5) 0.029(5) 0.000(4) -0.010(5) -0.003(5)
C9 0.136(7) 0.039(5) 0.060(5) 0.013(4) -0.022(5) -0.028(5)
C10 0.126(9) 0.028(9) 0.028(6) 0.008(6) -0.012(6) -0.023(7)
C11 0.133(10) 0.049(9) 0.031(7) 0.012(7) -0.005(7) -0.029(8)
C12 0.133(9) 0.036(8) 0.015(7) 0.002(6) 0.002(6) -0.023(7)
C13 0.136(7) 0.039(5) 0.060(5) 0.013(4) -0.022(5) -0.028(5)
C14 0.136(7) 0.039(5) 0.060(5) 0.013(4) -0.022(5) -0.028(5)
C17 0.087(11) 0.035(12) 0.043(9) 0.014(8) -0.026(7) -0.024(8)
C16 0.081(11) 0.036(14) 0.070(8) 0.014(9) -0.025(7) -0.016(9)
C15 0.136(7) 0.039(5) 0.060(5) 0.013(4) -0.022(5) -0.028(5)
C20 0.136(7) 0.039(5) 0.060(5) 0.013(4) -0.022(5) -0.028(5)
C19 0.136(7) 0.039(5) 0.060(5) 0.013(4) -0.022(5) -0.028(5)
C18 0.086(11) 0.042(13) 0.060(8) 0.010(8) -0.030(7) -0.028(9)
C21 0.074(8) 0.039(7) 0.056(11) -0.019(7) -0.011(7) 0.007(6)
C22 0.062(8) 0.018(5) 0.023(8) 0.001(5) -0.017(6) -0.001(5)
C23 0.069(8) 0.026(7) 0.041(10) -0.013(6) -0.011(7) -0.010(6)
C24 0.104(11) 0.028(8) 0.049(13) -0.018(8) -0.006(8) -0.023(7)
C25 0.112(11) 0.037(9) 0.041(12) -0.012(8) -0.012(9) -0.007(7)
C26 0.106(11) 0.040(8) 0.059(12) -0.018(8) -0.015(9) 0.001(7)
K002 0.0532(13) 0.0510(12) 0.0487(13) -0.0108(10) -0.0170(10) -0.0009(10)
P07A 0.035(2) 0.035(2) 0.031(2) -0.0071(17) -0.0112(18) 0.0042(18)
P08A 0.039(2) 0.034(2) 0.027(2) -0.0082(17) -0.0056(19) -0.0092(18)
C0AA 0.125(7) 0.045(5) 0.047(4) -0.014(4) -0.012(4) -0.002(5)
C4AA 0.125(7) 0.045(5) 0.047(4) -0.014(4) -0.012(4) -0.002(5)
C0 0.089(9) 0.102(15) 0.056(7) 0.020(8) -0.035(6) -0.014(9)
C4CA 0.057(7) 0.013(7) 0.029(5) -0.011(4) -0.007(5) 0.007(5)
C9AA 0.061(7) 0.051(10) 0.047(7) -0.009(7) -0.007(5) -0.005(6)
C8AA 0.106(9) 0.062(11) 0.051(7) -0.006(7) 0.003(6) -0.014(8)
C1AA 0.083(9) 0.049(9) 0.087(15) -0.035(9) -0.025(9) -0.007(7)
C00U 0.093(10) 0.039(9) 0.050(14) -0.013(8) -0.020(9) -0.018(7)
C2AA 0.092(10) 0.048(9) 0.069(19) -0.021(9) -0.016(10) -0.023(7)
C0CA 0.082(9) 0.051(8) 0.061(13) -0.020(8) -0.027(8) -0.017(7)
C7CA 0.066(8) 0.038(6) 0.039(10) -0.014(6) -0.020(7) -0.008(5)
C3AA 0.071(9) 0.051(8) 0.086(16) -0.036(9) -0.028(8) -0.004(6)
C1CA 0.033(8) 0.025(5) 0.026(5) -0.002(4) -0.007(5) 0.005(5)
C6AA 0.038(10) 0.026(6) 0.037(7) -0.003(5) -0.006(7) 0.004(6)
C3CA 0.054(17) 0.028(8) 0.041(8) -0.005(6) -0.010(9) 0.004(9)
C6CA 0.08(2) 0.033(9) 0.039(8) -0.008(6) -0.008(9) 0.000(11)
C13A 0.08(2) 0.035(9) 0.032(7) -0.005(6) -0.009(8) -0.003(11)
C01W 0.050(15) 0.026(7) 0.029(6) -0.001(5) -0.005(6) 0.004(8)
C01F 0.036(7) 0.031(6) 0.016(6) -0.001(5) -0.008(6) -0.005(5)
C5AA 0.029(7) 0.035(6) 0.030(7) -0.012(5) -0.006(6) -0.004(5)
C9CA 0.125(7) 0.045(5) 0.047(4) -0.014(4) -0.012(4) -0.002(5)
C0DA 0.125(7) 0.045(5) 0.047(4) -0.014(4) -0.012(4) -0.002(5)
C9BA 0.073(11) 0.057(14) 0.047(7) -0.012(7) -0.016(7) -0.002(9)
C8BA 0.077(11) 0.040(11) 0.037(8) -0.005(7) -0.017(7) 0.002(8)
C7BA 0.066(10) 0.039(12) 0.060(7) -0.015(6) -0.016(6) 0.011(7)
C6BA 0.125(7) 0.045(5) 0.047(4) -0.014(4) -0.012(4) -0.002(5)
O0 0.110(12) 0.063(10) 0.074(8) -0.015(7) -0.045(7) -0.034(9)
O00L 0.072(10) 0.063(10) 0.049(7) -0.021(7) -0.028(7) -0.013(8)
O00T 0.067(10) 0.073(13) 0.042(9) -0.026(9) -0.006(8) -0.012(9)
O00V 0.085(11) 0.106(13) 0.076(11) -0.025(10) -0.022(9) -0.024(10)
O00Z 0.088(11) 0.088(11) 0.050(10) -0.012(8) -0.030(8) -0.018(9)
O01U 0.085(11) 0.125(13) 0.080(9) -0.014(9) -0.026(8) -0.034(10)
C0BA 0.075(12) 0.076(12) 0.053(9) -0.018(8) -0.024(8) -0.005(10)
C1BA 0.080(11) 0.089(13) 0.069(11) -0.030(9) -0.022(9) -0.010(10)
C01M 0.073(11) 0.075(15) 0.053(9) -0.027(9) -0.013(8) -0.014(10)
C01Q 0.090(11) 0.099(12) 0.074(10) -0.001(9) -0.031(9) -0.019(10)
C2BA 0.084(13) 0.073(11) 0.050(8) -0.025(7) -0.026(8) -0.013(10)
C3A 0.091(11) 0.099(13) 0.075(10) 0.000(10) -0.032(8) -0.020(10)
C3BA 0.087(12) 0.056(12) 0.052(8) -0.024(8) -0.018(7) -0.013(10)
C4BA 0.078(10) 0.091(14) 0.049(10) -0.034(10) -0.012(8) -0.011(10)
C5BA 0.099(15) 0.090(12) 0.089(9) 0.000(8) -0.043(8) -0.033(11)
C6A 0.091(12) 0.096(17) 0.086(10) -0.001(10) -0.040(9) -0.025(12)
C7AA 0.080(12) 0.089(13) 0.075(8) -0.022(8) -0.040(7) -0.022(11)
C8CA 0.086(11) 0.089(12) 0.077(9) -0.013(8) -0.037(8) -0.014(10)
O00K 0.069(8) 0.063(6) 0.082(6) -0.030(5) -0.024(5) -0.005(6)
O00S 0.074(7) 0.068(7) 0.054(7) -0.020(5) -0.015(5) 0.005(5)
O00U 0.066(6) 0.091(7) 0.077(6) -0.038(5) -0.028(5) 0.001(5)
O00Y 0.092(7) 0.113(9) 0.063(6) -0.019(6) -0.031(5) -0.021(6)
O01T 0.084(8) 0.071(7) 0.098(9) -0.025(7) 0.009(6) 0.003(6)
O011 0.072(7) 0.049(6) 0.094(6) -0.016(5) -0.010(5) -0.004(5)
C01D 0.070(8) 0.100(9) 0.065(7) -0.036(7) -0.020(7) -0.004(7)
C01H 0.089(11) 0.047(8) 0.094(7) -0.008(6) -0.005(7) 0.006(7)
C01J 0.082(8) 0.056(8) 0.079(7) -0.033(6) -0.032(6) 0.002(6)
C01K 0.084(10) 0.053(8) 0.086(7) -0.029(5) -0.030(6) 0.005(7)
C01L 0.085(8) 0.071(9) 0.084(8) -0.027(7) -0.021(7) -0.004(7)
C01N 0.070(9) 0.099(9) 0.109(7) -0.038(6) -0.022(6) -0.004(8)
C01O 0.056(9) 0.055(7) 0.083(7) -0.028(6) -0.016(6) 0.001(6)
C01P 0.100(8) 0.090(10) 0.072(7) -0.016(7) -0.017(6) 0.003(7)
C01R 0.080(9) 0.113(11) 0.074(8) -0.049(8) -0.002(7) -0.013(8)
C2CA 0.095(8) 0.055(8) 0.075(8) -0.002(6) -0.013(7) 0.015(6)
C5CA 0.091(9) 0.065(9) 0.096(9) -0.015(8) -0.002(7) 0.003(7)
C018 0.052(8) 0.090(10) 0.103(7) -0.034(7) -0.027(6) 0.006(7)

loop_
_atom_type_symbol
_atom_type_description
_atom_type_scat_dispersion_real
_atom_type_scat_dispersion_imag
_atom_type_scat_source
C C 0.0033 0.0016 'International Tables Vol C Tables 4.2.6.8 and 6.1.1.4'
H H 0.0000 0.0000 'International Tables Vol C Tables 4.2.6.8 and 6.1.1.4'
Fe Fe 0.3463 0.8444 'International Tables Vol C Tables 4.2.6.8 and 6.1.1.4'
K K 0.2009 0.2494 'International Tables Vol C Tables 4.2.6.8 and 6.1.1.4'
N N 0.0061 0.0033 'International Tables Vol C Tables 4.2.6.8 and 6.1.1.4'
O O 0.0106 0.0060 'International Tables Vol C Tables 4.2.6.8 and 6.1.1.4'
P P 0.1023 0.0942 'International Tables Vol C Tables 4.2.6.8 and 6.1.1.4'
Si Si 0.0817 0.0704 'International Tables Vol C Tables 4.2.6.8 and 6.1.1.4'

loop_
_geom_angle_atom_site_label_1
_geom_angle_atom_site_label_2
_geom_angle_atom_site_label_3
_geom_angle
_geom_angle_site_symmetry_1
_geom_angle_site_symmetry_3
N1 Fe1 C1 120.2(4) . .
N1 Fe1 C2 100.8(4) . .
N1 Fe1 C01F 146.0(4) . .
N1 Fe1 C5AA 116.9(4) . .
N2 Fe1 N1 116.4(3) . .
N2 Fe1 C1 115.6(4) . .
N2 Fe1 C2 142.4(4) . .
N2 Fe1 C01F 97.4(4) . .
N2 Fe1 C5AA 119.0(4) . .
C1 Fe1 C2 40.1(4) . .
C01F Fe1 C5AA 40.1(4) . .
N1 Si1 C00M 113.5(4) . .
N1 Si1 C00P 113.2(4) . .
N1 Si1 C00Z 114.2(4) . .
C00P Si1 C00M 108.0(5) . .
C00P Si1 C00Z 103.3(4) . .
C00Z Si1 C00M 103.8(5) . .
N1 Si2 C00D 111.5(4) . .
N1 Si2 C00G 113.7(4) . .
N1 Si2 C00N 114.1(4) . .
C00D Si2 C00G 105.3(4) . .
C00D Si2 C00N 107.2(4) . .
C00G Si2 C00N 104.4(4) . .
N2 Si3 C00F 111.8(4) . .
N2 Si3 C00R 113.1(4) . .
N2 Si3 C015 111.9(4) . .
C00F Si3 C00R 106.4(5) . .
C00F Si3 C015 107.5(4) . .
C015 Si3 C00R 105.6(5) . .
N2 Si4 C00E 115.5(4) . .
N2 Si4 C00O 113.2(4) . .
N2 Si4 C00W 112.4(4) . .
C00E Si4 C00W 105.7(4) . .
C00O Si4 C00E 104.0(5) . .
C00O Si4 C00W 105.0(5) . .
Si1 N1 Fe1 120.9(3) . .
Si2 N1 Fe1 120.1(3) . .
Si2 N1 Si1 119.0(4) . .
Si3 N2 Fe1 118.2(4) . .
Si4 N2 Fe1 121.4(3) . .
Si4 N2 Si3 120.3(4) . .
Si2 C00D H00A 109.5 . .
Si2 C00D H00B 109.5 . .
Si2 C00D H00C 109.5 . .
H00A C00D H00B 109.5 . .
H00A C00D H00C 109.5 . .
H00B C00D H00C 109.5 . .
Si4 C00E H00D 109.5 . .
Si4 C00E H00E 109.5 . .
Si4 C00E H00F 109.5 . .
H00D C00E H00E 109.5 . .
H00D C00E H00F 109.5 . .
H00E C00E H00F 109.5 . .
Si3 C00F H00G 109.5 . .
Si3 C00F H00H 109.5 . .
Si3 C00F H00I 109.5 . .
H00G C00F H00H 109.5 . .
H00G C00F H00I 109.5 . .
H00H C00F H00I 109.5 . .
Si2 C00G H00J 109.5 . .
Si2 C00G H00K 109.5 . .
Si2 C00G H00L 109.5 . .
H00J C00G H00K 109.5 . .
H00J C00G H00L 109.5 . .
H00K C00G H00L 109.5 . .
Si1 C00M H00M 109.5 . .
Si1 C00M H00N 109.5 . .
Si1 C00M H00O 109.5 . .
Si1 C00M K002 170.3(5) . 1_655
H00M C00M H00N 109.5 . .
H00M C00M H00O 109.5 . .
H00N C00M H00O 109.5 . .
K002 C00M H00M 76.5 1_655 .
K002 C00M H00N 74.6 1_655 .
K002 C00M H00O 60.9 1_655 .
Si2 C00N H00P 109.5 . .
Si2 C00N H00Q 109.5 . .
Si2 C00N H00R 109.5 . .
H00P C00N H00Q 109.5 . .
H00P C00N H00R 109.5 . .
H00Q C00N H00R 109.5 . .
Si4 C00O H00S 109.5 . .
Si4 C00O H00T 109.5 . .
Si4 C00O H00U 109.5 . .
H00S C00O H00T 109.5 . .
H00S C00O H00U 109.5 . .
H00T C00O H00U 109.5 . .
Si1 C00P H00V 109.5 . .
Si1 C00P H00W 109.5 . .
Si1 C00P H00X 109.5 . .
H00V C00P H00W 109.5 . .
H00V C00P H00X 109.5 . .
H00W C00P H00X 109.5 . .
Si3 C00R H00Y 109.5 . .
Si3 C00R H 109.5 . .
Si3 C00R HA 109.5 . .
H00Y C00R H 109.5 . .
H00Y C00R HA 109.5 . .
H C00R HA 109.5 . .
Si4 C00W H00Z 109.5 . .
Si4 C00W HB 109.5 . .
Si4 C00W HC 109.5 . .
H00Z C00W HB 109.5 . .
H00Z C00W HC 109.5 . .
HB C00W HC 109.5 . .
Si1 C00Z H00 109.5 . .
Si1 C00Z HD 109.5 . .
Si1 C00Z HE 109.5 . .
H00 C00Z HD 109.5 . .
H00 C00Z HE 109.5 . .
HD C00Z HE 109.5 . .
Si3 C015 H01A 109.5 . .
Si3 C015 H01B 109.5 . .
Si3 C015 H01C 109.5 . .
H01A C015 H01B 109.5 . .
H01A C015 H01C 109.5 . .
H01B C015 H01C 109.5 . .
C2 P1 C8 103.5(6) . .
C2 P1 C10 104.8(7) . .
C10 P1 C8 101.2(8) . .
C1 P2 C22 101.0(7) . .
C1 P2 C9CA 95.0(6) . .
C22 P2 C9CA 97.0(8) . .
Fe1 C1 H1 114.9 . .
P2 C1 Fe1 111.2(6) . .
P2 C1 H1 114.9 . .
C2 C1 Fe1 71.3(7) . .
C2 C1 P2 121.8(10) . .
C2 C1 H1 114.9 . .
Fe1 C2 H2 115.3 . .
P1 C2 Fe1 114.5(7) . .
P1 C2 H2 115.3 . .
C1 C2 Fe1 68.7(7) . .
C1 C2 P1 119.4(10) . .
C1 C2 H2 115.3 . .
C4 C3 H3 119.5 . .
C4 C3 C8 121.0(12) . .
C8 C3 H3 119.5 . .
C3 C4 H4 120.5 . .
C3 C4 C5 119.0(13) . .
C5 C4 H4 120.5 . .
C4 C5 H5 120.0 . .
C6 C5 C4 120.0(13) . .
C6 C5 H5 120.0 . .
C5 C6 H6 119.7 . .
C5 C6 C7 120.7(13) . .
C7 C6 H6 119.7 . .
C6 C7 H7 119.5 . .
C6 C7 C8 121.1(13) . .
C8 C7 H7 119.5 . .
C3 C8 P1 122.4(10) . .
C7 C8 P1 119.7(10) . .
C7 C8 C3 117.5(11) . .
C10 C9 H9 120.0 . .
C10 C9 C14 120.0 . .
C14 C9 H9 120.0 . .
C9 C10 P1 121.3(10) . .
C11 C10 P1 118.5(10) . .
C11 C10 C9 120.0 . .
C10 C11 H11 120.0 . .
C10 C11 C12 120.0 . .
C12 C11 H11 120.0 . .
C11 C12 H12 120.0 . .
C13 C12 C11 120.0 . .
C13 C12 H12 120.0 . .
C12 C13 H13 120.0 . .
C12 C13 C14 120.0 . .
C14 C13 H13 120.0 . .
C9 C14 H14 120.0 . .
C13 C14 C9 120.0 . .
C13 C14 H14 120.0 . .
C16 C17 H17 120.0 . .
C16 C17 C18 120.0 . .
C18 C17 H17 120.0 . .
C17 C16 H16 120.0 . .
C17 C16 C15 120.0 . .
C15 C16 H16 120.0 . .
C16 C15 H15 120.0 . .
C20 C15 C16 120.0 . .
C20 C15 H15 120.0 . .
C15 C20 C19 120.0 . .
C15 C20 P08A 89.2(7) . .
C19 C20 P08A 149.9(8) . .
C20 C19 H19 120.0 . .
C20 C19 C18 120.0 . .
C18 C19 H19 120.0 . .
C17 C18 H18 120.0 . .
C19 C18 C17 120.0 . .
C19 C18 H18 120.0 . .
C22 C21 H21 119.6 . .
C22 C21 C26 120.8(16) . .
C26 C21 H21 119.6 . .
C21 C22 P2 114.7(13) . .
C23 C22 P2 126.6(12) . .
C23 C22 C21 118.6(13) . .
C22 C23 H23 119.8 . .
C22 C23 C24 120.5(15) . .
C24 C23 H23 119.8 . .
C23 C24 H24 119.5 . .
C25 C24 C23 121.0(17) . .
C25 C24 H24 119.5 . .
C24 C25 H25 120.2 . .
C24 C25 C26 119.6(17) . .
C26 C25 H25 120.2 . .
C21 C26 H26 120.3 . .
C25 C26 C21 119.4(17) . .
C25 C26 H26 120.3 . .
O0 K002 O00T 115.5(7) . .
O0 K002 O00V 58.8(7) . .
O0 K002 O01U 58.4(7) . .
O00L K002 O0 168.3(8) . .
O00L K002 O00T 60.8(6) . .
O00L K002 O00V 117.8(7) . .
O00L K002 O00Z 63.5(7) . .
O00L K002 O01U 123.8(7) . .
O00T K002 O00V 57.1(7) . .
O00Z K002 O0 120.2(7) . .
O00Z K002 O00T 124.0(7) . .
O00Z K002 O00V 178.2(8) . .
O00Z K002 O01U 61.8(7) . .
O01U K002 O00T 171.4(8) . .
O01U K002 O00V 117.2(8) . .
O00K K002 O00S 58.7(4) . .
O00K K002 O00U 116.9(4) . .
O00K K002 O01T 119.0(5) . .
O00K K002 O011 172.4(4) . .
O00S K002 O01T 176.6(4) . .
O00S K002 O011 122.3(4) . .
O00U K002 O00S 61.6(4) . .
O00U K002 O01T 119.6(5) . .
O00U K002 O011 61.9(4) . .
O00Y K002 O00K 60.7(5) . .
O00Y K002 O00S 118.7(5) . .
O00Y K002 O00U 169.7(4) . .
O00Y K002 O01T 59.5(5) . .
O00Y K002 O011 118.9(5) . .
O011 K002 O01T 59.6(5) . .
C1CA P07A C4CA 98.4(7) . .
C5AA P07A C4CA 101.6(7) . .
C5AA P07A C1CA 96.6(6) . .
C7CA P08A C20 92.9(9) . .
C01F P08A C20 93.0(7) . .
C01F P08A C7CA 102.5(6) . .
C4AA C0AA H0AA 120.0 . .
C4AA C0AA C8AA 120.0 . .
C8AA C0AA H0AA 120.0 . .
C0AA C4AA H4AA 120.0 . .
C0 C4AA C0AA 120.0 . .
C0 C4AA H4AA 120.0 . .
C4AA C0 H0 120.0 . .
C4AA C0 C4CA 120.0 . .
C4CA C0 H0 120.0 . .
C0 C4CA P07A 112.7(7) . .
C9AA C4CA P07A 127.3(7) . .
C9AA C4CA C0 120.0 . .
C4CA C9AA H9AA 120.0 . .
C8AA C9AA C4CA 120.0 . .
C8AA C9AA H9AA 120.0 . .
C0AA C8AA H8AA 120.0 . .
C9AA C8AA C0AA 120.0 . .
C9AA C8AA H8AA 120.0 . .
C00U C1AA H1AA 120.0 . .
C00U C1AA C3AA 120.0 . .
C3AA C1AA H1AA 120.0 . .
C1AA C00U H2AA 120.0 . .
C2AA C00U C1AA 120.0 . .
C2AA C00U H2AA 120.0 . .
C00U C2AA H2AB 120.0 . .
C00U C2AA C0CA 120.0 . .
C0CA C2AA H2AB 120.0 . .
C2AA C0CA H0CA 120.0 . .
C2AA C0CA C7CA 120.0 . .
C7CA C0CA H0CA 120.0 . .
C0CA C7CA P08A 119.3(9) . .
C3AA C7CA P08A 120.4(9) . .
C3AA C7CA C0CA 120.0 . .
C1AA C3AA H3AA 120.0 . .
C7CA C3AA C1AA 120.0 . .
C7CA C3AA H3AA 120.0 . .
C6AA C1CA P07A 125.8(7) . .
C6AA C1CA C01W 120.0 . .
C01W C1CA P07A 114.1(7) . .
C1CA C6AA H6AA 120.0 . .
C3CA C6AA C1CA 120.0 . .
C3CA C6AA H6AA 120.0 . .
C6AA C3CA H3CA 120.0 . .
C6CA C3CA C6AA 120.0 . .
C6CA C3CA H3CA 120.0 . .
C3CA C6CA H6CA 120.0 . .
C3CA C6CA C13A 120.0 . .
C13A C6CA H6CA 120.0 . .
C6CA C13A H13A 120.0 . .
C6CA C13A C01W 120.0 . .
C01W C13A H13A 120.0 . .
C1CA C01W H01W 120.0 . .
C13A C01W C1CA 120.0 . .
C13A C01W H01W 120.0 . .
Fe1 C01F H01F 116.5 . .
P08A C01F Fe1 108.3(7) . .
P08A C01F H01F 116.5 . .
C5AA C01F Fe1 70.7(8) . .
C5AA C01F P08A 119.4(11) . .
C5AA C01F H01F 116.5 . .
Fe1 C5AA H5AA 112.7 . .
P07A C5AA Fe1 119.2(8) . .
P07A C5AA H5AA 112.7 . .
C01F C5AA Fe1 69.2(8) . .
C01F C5AA P07A 123.7(11) . .
C01F C5AA H5AA 112.7 . .
C0DA C9CA P2 100.9(8) . .
C0DA C9CA C6BA 120.0 . .
C6BA C9CA P2 138.0(8) . .
C9CA C0DA H0DA 120.0 . .
C9BA C0DA C9CA 120.0 . .
C9BA C0DA H0DA 120.0 . .
C0DA C9BA H9BA 120.0 . .
C0DA C9BA C8BA 120.0 . .
C8BA C9BA H9BA 120.0 . .
C9BA C8BA H8BA 120.0 . .
C9BA C8BA C7BA 120.0 . .
C7BA C8BA H8BA 120.0 . .
C8BA C7BA H7BA 120.0 . .
C6BA C7BA C8BA 120.0 . .
C6BA C7BA H7BA 120.0 . .
C9CA C6BA H6BA 120.0 . .
C7BA C6BA C9CA 120.0 . .
C7BA C6BA H6BA 120.0 . .
C5BA O0 K002 122.4(16) . .
C7AA O0 K002 117.7(18) . .
C7AA O0 C5BA 118(2) . .
C2BA O00L K002 116.3(17) . .
C2BA O00L C3BA 116.9(18) . .
C3BA O00L K002 121.6(15) . .
C01M O00T K002 113.1(17) . .
C01M O00T C4BA 114.0(19) . .
C4BA O00T K002 114.0(16) . .
C1BA O00V K002 125(2) . .
C1BA O00V C8CA 116(2) . .
C8CA O00V K002 119.4(16) . .
C0BA O00Z K002 113.4(16) . .
C01Q O00Z K002 120.4(19) . .
C01Q O00Z C0BA 117.9(19) . .
C3A O01U K002 108.3(18) . .
C6A O01U K002 122(2) . .
C6A O01U C3A 115(2) . .
K002 C0BA H0BA 105.1 . .
K002 C0BA H0BB 143.5 . .
O00Z C0BA K002 44.3(11) . .
O00Z C0BA H0BA 108.4 . .
O00Z C0BA H0BB 108.4 . .
O00Z C0BA C2BA 115(2) . .
H0BA C0BA H0BB 107.5 . .
C2BA C0BA K002 75.7(13) . .
C2BA C0BA H0BA 108.4 . .
C2BA C0BA H0BB 108.4 . .
O00V C1BA H1BA 108.8 . .
O00V C1BA H1BB 108.8 . .
O00V C1BA C4BA 114(3) . .
H1BA C1BA H1BB 107.7 . .
C4BA C1BA H1BA 108.8 . .
C4BA C1BA H1BB 108.8 . .
O00T C01M H01D 108.1 . .
O00T C01M H01E 108.1 . .
O00T C01M C3BA 117(2) . .
H01D C01M H01E 107.3 . .
C3BA C01M H01D 108.1 . .
C3BA C01M H01E 108.1 . .
O00Z C01Q H01G 109.6 . .
O00Z C01Q H01H 109.6 . .
O00Z C01Q C3A 110(2) . .
H01G C01Q H01H 108.1 . .
C3A C01Q H01G 109.6 . .
C3A C01Q H01H 109.6 . .
O00L C2BA C0BA 114(2) . .
O00L C2BA H2BA 108.7 . .
O00L C2BA H2BB 108.7 . .
C0BA C2BA H2BA 108.7 . .
C0BA C2BA H2BB 108.7 . .
H2BA C2BA H2BB 107.6 . .
K002 C3A H3AB 93.4 . .
K002 C3A H3AC 153.9 . .
O01U C3A K002 48.8(13) . .
O01U C3A H3AB 108.2 . .
O01U C3A H3AC 108.2 . .
C01Q C3A K002 78.8(16) . .
C01Q C3A O01U 116(3) . .
C01Q C3A H3AB 108.2 . .
C01Q C3A H3AC 108.2 . .
H3AB C3A H3AC 107.4 . .
O00L C3BA C01M 112(2) . .
O00L C3BA H3BA 109.3 . .
O00L C3BA H3BB 109.3 . .
C01M C3BA H3BA 109.3 . .
C01M C3BA H3BB 109.3 . .
H3BA C3BA H3BB 108.0 . .
O00T C4BA H4BA 110.0 . .
O00T C4BA H4BB 110.0 . .
C1BA C4BA O00T 109(2) . .
C1BA C4BA H4BA 110.0 . .
C1BA C4BA H4BB 110.0 . .
H4BA C4BA H4BB 108.4 . .
O0 C5BA H5BA 109.5 . .
O0 C5BA H5BB 109.5 . .
O0 C5BA C6A 111(3) . .
H5BA C5BA H5BB 108.1 . .
C6A C5BA H5BA 109.5 . .
C6A C5BA H5BB 109.5 . .
O01U C6A C5BA 109(3) . .
O01U C6A H6AB 109.8 . .
O01U C6A H6AC 109.8 . .
C5BA C6A H6AB 109.8 . .
C5BA C6A H6AC 109.8 . .
H6AB C6A H6AC 108.3 . .
O0 C7AA H7AA 105.8 . .
O0 C7AA H7AB 105.8 . .
H7AA C7AA H7AB 106.2 . .
C8CA C7AA O0 126(3) . .
C8CA C7AA H7AA 105.8 . .
C8CA C7AA H7AB 105.8 . .
O00V C8CA H8CA 109.3 . .
O00V C8CA H8CB 109.3 . .
C7AA C8CA O00V 112(3) . .
C7AA C8CA H8CA 109.3 . .
C7AA C8CA H8CB 109.3 . .
H8CA C8CA H8CB 107.9 . .
C01K O00K K002 117.6(13) . .
C01K O00K C01O 110.4(13) . .
C01O O00K K002 117.2(10) . .
C01L O00S K002 119.2(12) . .
C01L O00S C01R 116.8(14) . .
C01R O00S K002 113.6(11) . .
C01D O00U K002 114.2(13) . .
C01D O00U C018 115.1(15) . .
C018 O00U K002 116.3(11) . .
C01J O00Y K002 113.0(10) . .
C01P O00Y K002 122.3(14) . .
C01P O00Y C01J 115.5(14) . .
C2CA O01T K002 108.6(11) . .
C5CA O01T K002 115.2(15) . .
C5CA O01T C2CA 111.5(15) . .
C01H O011 K002 116.9(13) . .
C01N O011 K002 111.4(12) . .
C01N O011 C01H 116.8(15) . .
O00U C01D H01I 107.5 . .
O00U C01D H01J 107.5 . .
O00U C01D C01R 119.4(19) . .
H01I C01D H01J 107.0 . .
C01R C01D H01I 107.5 . .
C01R C01D H01J 107.5 . .
O011 C01H H01K 110.0 . .
O011 C01H H01L 110.0 . .
O011 C01H C5CA 108.4(17) . .
H01K C01H H01L 108.4 . .
C5CA C01H H01K 110.0 . .
C5CA C01H H01L 110.0 . .
O00Y C01J H01M 109.5 . .
O00Y C01J H01N 109.5 . .
O00Y C01J C01K 110.8(14) . .
H01M C01J H01N 108.1 . .
C01K C01J H01M 109.5 . .
C01K C01J H01N 109.5 . .
O00K C01K C01J 111.6(15) . .
O00K C01K H01O 109.3 . .
O00K C01K H01P 109.3 . .
C01J C01K H01O 109.3 . .
C01J C01K H01P 109.3 . .
H01O C01K H01P 108.0 . .
O00S C01L H01Q 109.0 . .
O00S C01L H01R 109.0 . .
O00S C01L C01O 113.0(16) . .
H01Q C01L H01R 107.8 . .
C01O C01L H01Q 109.0 . .
C01O C01L H01R 109.0 . .
O011 C01N H01S 106.1 . .
O011 C01N H01T 106.1 . .
H01S C01N H01T 106.3 . .
C018 C01N O011 125(2) . .
C018 C01N H01S 106.1 . .
C018 C01N H01T 106.1 . .
O00K C01O C01L 105.6(14) . .
O00K C01O H01U 110.6 . .
O00K C01O H01V 110.6 . .
C01L C01O H01U 110.6 . .
C01L C01O H01V 110.6 . .
H01U C01O H01V 108.7 . .
O00Y C01P H01X 109.5 . .
O00Y C01P H01Y 109.5 . .
O00Y C01P C2CA 110.9(18) . .
H01X C01P H01Y 108.0 . .
C2CA C01P H01X 109.5 . .
C2CA C01P H01Y 109.5 . .
O00S C01R H01Z 109.6 . .
O00S C01R HF 109.6 . .
C01D C01R O00S 110.1(14) . .
C01D C01R H01Z 109.6 . .
C01D C01R HF 109.6 . .
H01Z C01R HF 108.2 . .
O01T C2CA H2CA 109.2 . .
O01T C2CA H2CB 109.2 . .
C01P C2CA O01T 112.1(16) . .
C01P C2CA H2CA 109.2 . .
C01P C2CA H2CB 109.2 . .
H2CA C2CA H2CB 107.9 . .
O01T C5CA C01H 107.8(18) . .
O01T C5CA H5CA 110.1 . .
O01T C5CA H5CB 110.1 . .
C01H C5CA H5CA 110.1 . .
C01H C5CA H5CB 110.1 . .
H5CA C5CA H5CB 108.5 . .
O00U C018 H01 109.4 . .
O00U C018 HG 109.4 . .
C01N C018 O00U 111(2) . .
C01N C018 H01 109.4 . .
C01N C018 HG 109.4 . .
H01 C018 HG 108.0 . .

loop_
_geom_bond_atom_site_label_1
_geom_bond_atom_site_label_2
_geom_bond_distance
_geom_bond_site_symmetry_2
Fe1 N1 2.001(6) .
Fe1 N2 1.997(6) .
Fe1 C1 2.116(12) .
Fe1 C2 2.152(12) .
Fe1 C01F 2.116(14) .
Fe1 C5AA 2.136(14) .
Si1 N1 1.710(7) .
Si1 C00M 1.894(10) .
Si1 C00P 1.865(9) .
Si1 C00Z 1.885(10) .
Si2 N1 1.710(6) .
Si2 C00D 1.876(8) .
Si2 C00G 1.883(8) .
Si2 C00N 1.884(9) .
Si3 N2 1.703(6) .
Si3 C00F 1.873(10) .
Si3 C00R 1.901(10) .
Si3 C015 1.885(10) .
Si4 N2 1.701(7) .
Si4 C00E 1.874(9) .
Si4 C00O 1.854(9) .
Si4 C00W 1.882(10) .
C00D H00A 0.9800 .
C00D H00B 0.9800 .
C00D H00C 0.9800 .
C00E H00D 0.9800 .
C00E H00E 0.9800 .
C00E H00F 0.9800 .
C00F H00G 0.9800 .
C00F H00H 0.9800 .
C00F H00I 0.9800 .
C00G H00J 0.9800 .
C00G H00K 0.9800 .
C00G H00L 0.9800 .
C00M H00M 0.9800 .
C00M H00N 0.9800 .
C00M H00O 0.9800 .
C00M K002 3.480(10) 1_655
C00N H00P 0.9800 .
C00N H00Q 0.9800 .
C00N H00R 0.9800 .
C00O H00S 0.9800 .
C00O H00T 0.9800 .
C00O H00U 0.9800 .
C00P H00V 0.9800 .
C00P H00W 0.9800 .
C00P H00X 0.9800 .
C00R H00Y 0.9800 .
C00R H 0.9800 .
C00R HA 0.9800 .
C00W H00Z 0.9800 .
C00W HB 0.9800 .
C00W HC 0.9800 .
C00Z H00 0.9800 .
C00Z HD 0.9800 .
C00Z HE 0.9800 .
C015 H01A 0.9800 .
C015 H01B 0.9800 .
C015 H01C 0.9800 .
P1 C2 1.812(13) .
P1 C8 1.842(12) .
P1 C10 1.838(10) .
P2 C1 1.811(13) .
P2 C22 1.851(12) .
P2 C9CA 1.945(10) .
C1 H1 1.0000 .
C1 C2 1.462(15) .
C2 H2 1.0000 .
C3 H3 0.9500 .
C3 C4 1.382(14) .
C3 C8 1.393(14) .
C4 H4 0.9500 .
C4 C5 1.388(14) .
C5 H5 0.9500 .
C5 C6 1.358(15) .
C6 H6 0.9500 .
C6 C7 1.362(15) .
C7 H7 0.9500 .
C7 C8 1.387(14) .
C9 H9 0.9500 .
C9 C10 1.3900 .
C9 C14 1.3900 .
C10 C11 1.3900 .
C11 H11 0.9500 .
C11 C12 1.3900 .
C12 H12 0.9500 .
C12 C13 1.3900 .
C13 H13 0.9500 .
C13 C14 1.3900 .
C14 H14 0.9500 .
C17 H17 0.9500 .
C17 C16 1.3900 .
C17 C18 1.3900 .
C16 H16 0.9500 .
C16 C15 1.3900 .
C15 H15 0.9500 .
C15 C20 1.3900 .
C20 C19 1.3900 .
C20 P08A 1.983(11) .
C19 H19 0.9500 .
C19 C18 1.3900 .
C18 H18 0.9500 .
C21 H21 0.9500 .
C21 C22 1.390(16) .
C21 C26 1.394(16) .
C22 C23 1.373(16) .
C23 H23 0.9500 .
C23 C24 1.391(16) .
C24 H24 0.9500 .
C24 C25 1.358(17) .
C25 H25 0.9500 .
C25 C26 1.390(17) .
C26 H26 0.9500 .
K002 O0 2.739(16) .
K002 O00L 2.676(15) .
K002 O00T 2.812(16) .
K002 O00V 2.820(17) .
K002 O00Z 2.679(16) .
K002 O01U 2.803(19) .
K002 O00K 2.755(11) .
K002 O00S 2.780(11) .
K002 O00U 2.759(11) .
K002 O00Y 2.737(12) .
K002 O01T 2.851(14) .
K002 O011 2.781(11) .
P07A C4CA 1.883(9) .
P07A C1CA 1.852(10) .
P07A C5AA 1.821(13) .
P08A C7CA 1.853(10) .
P08A C01F 1.805(13) .
C0AA H0AA 0.9500 .
C0AA C4AA 1.3900 .
C0AA C8AA 1.3900 .
C4AA H4AA 0.9500 .
C4AA C0 1.3900 .
C0 H0 0.9500 .
C0 C4CA 1.3900 .
C4CA C9AA 1.3900 .
C9AA H9AA 0.9500 .
C9AA C8AA 1.3900 .
C8AA H8AA 0.9500 .
C1AA H1AA 0.9500 .
C1AA C00U 1.3900 .
C1AA C3AA 1.3900 .
C00U H2AA 0.9500 .
C00U C2AA 1.3900 .
C2AA H2AB 0.9500 .
C2AA C0CA 1.3900 .
C0CA H0CA 0.9500 .
C0CA C7CA 1.3900 .
C7CA C3AA 1.3900 .
C3AA H3AA 0.9500 .
C1CA C6AA 1.3900 .
C1CA C01W 1.3900 .
C6AA H6AA 0.9500 .
C6AA C3CA 1.3900 .
C3CA H3CA 0.9500 .
C3CA C6CA 1.3900 .
C6CA H6CA 0.9500 .
C6CA C13A 1.3900 .
C13A H13A 0.9500 .
C13A C01W 1.3900 .
C01W H01W 0.9500 .
C01F H01F 1.0000 .
C01F C5AA 1.456(16) .
C5AA H5AA 1.0000 .
C9CA C0DA 1.3900 .
C9CA C6BA 1.3900 .
C0DA H0DA 0.9500 .
C0DA C9BA 1.3900 .
C9BA H9BA 0.9500 .
C9BA C8BA 1.3900 .
C8BA H8BA 0.9500 .
C8BA C7BA 1.3900 .
C7BA H7BA 0.9500 .
C7BA C6BA 1.3900 .
C6BA H6BA 0.9500 .
O0 C5BA 1.39(3) .
O0 C7AA 1.34(3) .
O00L C2BA 1.31(2) .
O00L C3BA 1.43(3) .
O00T C01M 1.34(3) .
O00T C4BA 1.51(3) .
O00V C1BA 1.19(3) .
O00V C8CA 1.47(3) .
O00Z C0BA 1.45(3) .
O00Z C01Q 1.34(3) .
O01U C3A 1.45(3) .
O01U C6A 1.24(3) .
C0BA H0BA 0.9900 .
C0BA H0BB 0.9900 .
C0BA C2BA 1.46(3) .
C1BA H1BA 0.9900 .
C1BA H1BB 0.9900 .
C1BA C4BA 1.48(3) .
C01M H01D 0.9900 .
C01M H01E 0.9900 .
C01M C3BA 1.48(3) .
C01Q H01G 0.9900 .
C01Q H01H 0.9900 .
C01Q C3A 1.43(3) .
C2BA H2BA 0.9900 .
C2BA H2BB 0.9900 .
C3A H3AB 0.9900 .
C3A H3AC 0.9900 .
C3BA H3BA 0.9900 .
C3BA H3BB 0.9900 .
C4BA H4BA 0.9900 .
C4BA H4BB 0.9900 .
C5BA H5BA 0.9900 .
C5BA H5BB 0.9900 .
C5BA C6A 1.63(4) .
C6A H6AB 0.9900 .
C6A H6AC 0.9900 .
C7AA H7AA 0.9900 .
C7AA H7AB 0.9900 .
C7AA C8CA 1.33(4) .
C8CA H8CA 0.9900 .
C8CA H8CB 0.9900 .
O00K C01K 1.32(2) .
O00K C01O 1.45(2) .
O00S C01L 1.33(2) .
O00S C01R 1.50(2) .
O00U C01D 1.21(3) .
O00U C018 1.48(3) .
O00Y C01J 1.45(2) .
O00Y C01P 1.34(2) .
O01T C2CA 1.46(3) .
O01T C5CA 1.26(3) .
O011 C01H 1.39(3) .
O011 C01N 1.36(2) .
C01D H01I 0.9900 .
C01D H01J 0.9900 .
C01D C01R 1.47(3) .
C01H H01K 0.9900 .
C01H H01L 0.9900 .
C01H C5CA 1.63(4) .
C01J H01M 0.9900 .
C01J H01N 0.9900 .
C01J C01K 1.46(3) .
C01K H01O 0.9900 .
C01K H01P 0.9900 .
C01L H01Q 0.9900 .
C01L H01R 0.9900 .
C01L C01O 1.49(2) .
C01N H01S 0.9900 .
C01N H01T 0.9900 .
C01N C018 1.35(3) .
C01O H01U 0.9900 .
C01O H01V 0.9900 .
C01P H01X 0.9900 .
C01P H01Y 0.9900 .
C01P C2CA 1.44(3) .
C01R H01Z 0.9900 .
C01R HF 0.9900 .
C2CA H2CA 0.9900 .
C2CA H2CB 0.9900 .
C5CA H5CA 0.9900 .
C5CA H5CB 0.9900 .
C018 H01 0.9900 .
C018 HG 0.9900 .
